data_4328155
loop_
_publ_author_name
'Masumi Kuritani'
'Shohei Tashiro'
'Mitsuhiko Shionoya'

_publ_contact_author_address
;
Department of Chemistry
The University of Tokyo
Graduate School of Science
7-3-1, Hongo
Bunkyo-ku
Tokyo
113-0033
;
_publ_contact_author_email ' shionoya@chem.s.u-tokyo.ac.jp '
_publ_contact_author_fax ' 81-3-5841-8061 '
_publ_contact_author_name ' Prof Mitsuhiko Shionoya '
_publ_contact_author_phone ' 81-3-5841-8061 '
_publ_section_title
;
 Heterodinuclear Metal Arrangement in a Flat Macrocycle with Two
 Chemically- Equivalent Metal Chelating Sites
;
_journal_name_full 'Inorganic Chemistry'
_journal_page_first 1508
_journal_page_last 1515
_journal_paper_doi 10.1021/ic201803c
_journal_volume 51
_journal_year 2012
_chemical_formula_moiety 'C80 H60 F12 N4 O10 Zn2, 0.5(C H Cl3) '
_chemical_formula_sum 'C80.5 H60.5 Cl1.5 F12 N4 O10 Zn2'
_chemical_formula_weight 1655.80
_space_group_IT_number 15
_symmetry_cell_setting monoclinic
_symmetry_Int_Tables_number 15
_symmetry_space_group_name_Hall '-C 2yc'
_symmetry_space_group_name_H-M 'C 1 2/c 1'
_cell_angle_alpha 90.0000
_cell_angle_beta 92.3720(14)
_cell_angle_gamma 90.0000
_cell_formula_units_Z 4
_cell_length_a 16.3973(9)
_cell_length_b 23.1772(16)
_cell_length_c 19.0475(10)
_cell_measurement_reflns_used 22113
_cell_measurement_temperature 93.1
_cell_measurement_theta_max 27.6
_cell_measurement_theta_min 3.0
_cell_volume 7232.7(7)
_computing_cell_refinement 'PROCESS-AUTO (Rigaku, 1998)'
_computing_data_collection 'PROCESS-AUTO (Rigaku, 1998)'
_computing_data_reduction 'CrystalStructure (Rigaku & RAC 2007)'
_computing_molecular_graphics 'ORTEP (Johnson, 1976)'
_computing_publication_material 'CrystalStructure (Rigaku & RAC 2007)'
_computing_structure_refinement 'SHELXL97 (Sheldrick, 1997)'
_computing_structure_solution 'SHELXS97 (Sheldrick, 1990)'
_diffrn_ambient_temperature 93.1
_diffrn_detector_area_resol_mean 10.00
_diffrn_measured_fraction_theta_full 0.990
_diffrn_measured_fraction_theta_max 0.990
_diffrn_measurement_device_type 'Rigaku RAXIS-RAPID'
_diffrn_measurement_method \w
_diffrn_radiation_type 'Mo K\a'
_diffrn_radiation_wavelength 0.71075
_diffrn_reflns_av_R_equivalents 0.055
_diffrn_reflns_limit_h_max 21
_diffrn_reflns_limit_h_min -21
_diffrn_reflns_limit_k_max 30
_diffrn_reflns_limit_k_min -30
_diffrn_reflns_limit_l_max 24
_diffrn_reflns_limit_l_min -24
_diffrn_reflns_number 34159
_diffrn_reflns_theta_full 27.48
_diffrn_reflns_theta_max 27.48
_exptl_absorpt_coefficient_mu 0.814
_exptl_absorpt_correction_T_max 0.922
_exptl_absorpt_correction_T_min 0.464
_exptl_absorpt_correction_type multi-scan
_exptl_absorpt_process_details
;
    Higashi, T. (1995). Program for Absorption Correction.
    Rigaku Corporation, Tokyo, Japan.
;
_exptl_crystal_colour colorless
_exptl_crystal_density_diffrn 1.521
_exptl_crystal_description block
_exptl_crystal_F_000 3380.00
_exptl_crystal_size_max 0.80
_exptl_crystal_size_mid 0.10
_exptl_crystal_size_min 0.10
_refine_diff_density_max 0.67
_refine_diff_density_min -1.09
_refine_ls_extinction_method none
_refine_ls_goodness_of_fit_ref 1.088
_refine_ls_hydrogen_treatment constr
_refine_ls_number_parameters 668
_refine_ls_number_reflns 8221
_refine_ls_R_factor_gt 0.0566
_refine_ls_shift/su_max 0.0030
_refine_ls_structure_factor_coef Fsqd
_refine_ls_weighting_details 'w = 1/[\s^2^(Fo^2^)+(0.0913P)^2^+8.9729P] where P=(Fo^2^+2Fc^2^)/3'
_refine_ls_weighting_scheme calc
_refine_ls_wR_factor_ref 0.1691
_reflns_number_gt 6113
_reflns_number_total 8221
_reflns_threshold_expression F^2^>2.0\s(F^2^)
_cod_data_source_file ic201803c_si_002_1.cif
_cod_data_source_block '_rhombicZn2'
_cod_original_formula_sum 'C80.50 H60.50 Cl1.50 F12 N4 O10 Zn2 '
_cod_database_code 4328155

loop_
_symmetry_equiv_pos_site_id
_symmetry_equiv_pos_as_xyz
1 +X,+Y,+Z
2 -X,+Y,1/2-Z
3 -X,-Y,-Z
4 +X,-Y,1/2+Z
5 1/2+X,1/2+Y,+Z
6 1/2-X,1/2+Y,1/2-Z
7 1/2-X,1/2-Y,-Z
8 1/2+X,1/2-Y,1/2+Z

loop_
_atom_site_label
_atom_site_type_symbol
_atom_site_fract_x
_atom_site_fract_y
_atom_site_fract_z
_atom_site_U_iso_or_equiv
_atom_site_adp_type
_atom_site_occupancy
_atom_site_symmetry_multiplicity
_atom_site_calc_flag
_atom_site_refinement_flags
Zn(1) Zn 0.31633(2) 0.419196(15) 0.377306(18) 0.03068(13) Uani 1.00 1 d .
Cl(1) Cl 0.3713(6) 0.2307(4) 0.4807(5) 0.110(2) Uani 0.25 1 d P
Cl(2) Cl 0.2104(6) 0.1903(4) 0.4483(6) 0.157(4) Uani 0.25 1 d P
Cl(3) Cl 0.1895(12) 0.2599(5) 0.5160(7) 0.170(5) Uani 0.25 1 d P
F(1A) F 0.0823(6) 0.3082(8) 0.2541(7) 0.070(4) Uani 0.36 1 d P
F(1B) F 0.1059(11) 0.2983(9) 0.2356(8) 0.131(8) Uani 0.39 1 d P
F(1C) F 0.0720(6) 0.3039(12) 0.2826(17) 0.116(14) Uani 0.25 1 d P
F(2A) F 0.1985(10) 0.2649(6) 0.2582(10) 0.062(5) Uani 0.36 1 d P
F(2B) F 0.2064(9) 0.2558(6) 0.2954(11) 0.088(5) Uani 0.39 1 d P
F(2C) F 0.1747(15) 0.2753(12) 0.2353(9) 0.086(8) Uani 0.25 1 d P
F(3A) F 0.1298(9) 0.2749(7) 0.3552(7) 0.068(5) Uani 0.36 1 d P
F(3B) F 0.1028(8) 0.2844(7) 0.3461(7) 0.062(3) Uani 0.39 1 d P
F(3C) F 0.161(2) 0.2591(8) 0.3440(11) 0.155(18) Uani 0.25 1 d P
F(4A) F 0.4628(6) 0.3314(3) 0.5596(4) 0.108(3) Uani 0.37 1 d P
F(4B) F 0.5173(3) 0.3571(4) 0.5875(2) 0.104(2) Uani 0.63 1 d P
F(5A) F 0.5341(6) 0.4047(5) 0.5792(5) 0.085(3) Uani 0.37 1 d P
F(5B) F 0.5493(3) 0.4304(2) 0.5311(4) 0.106(2) Uani 0.63 1 d P
F(6A) F 0.5616(10) 0.3605(11) 0.4831(8) 0.196(13) Uani 0.37 1 d P
F(6B) F 0.5491(4) 0.3467(2) 0.4840(3) 0.0611(15) Uani 0.63 1 d P
O(1) O 0.06063(15) 0.46115(10) 0.86062(12) 0.0388(5) Uani 1.00 1 d .
O(2) O 0.23596(15) 0.35864(10) 0.36654(13) 0.0415(5) Uani 1.00 1 d .
O(3) O 0.18705(16) 0.39452(13) 0.26338(15) 0.0536(6) Uani 1.00 1 d .
O(4A) O 0.4189(4) 0.4055(3) 0.4318(4) 0.0198(13) Uani 0.40 1 d P
O(4B) O 0.3953(6) 0.3878(4) 0.4408(5) 0.111(3) Uani 0.60 1 d P
O(5A) O 0.3666(5) 0.3785(4) 0.5348(5) 0.064(2) Uani 0.40 1 d P
O(5B) O 0.3832(9) 0.4210(10) 0.5394(6) 0.099(7) Uani 0.27 1 d P
O(5C) O 0.4483(8) 0.4579(5) 0.4797(9) 0.121(5) Uani 0.34 1 d P
N(1) N 0.36306(15) 0.44271(11) 0.28293(13) 0.0302(5) Uani 1.00 1 d .
N(2) N 0.29432(15) 0.50536(11) 0.38714(13) 0.0290(5) Uani 1.00 1 d .
C(1) C 0.3513(2) 0.62229(14) 0.26354(19) 0.0400(7) Uani 1.00 1 d .
C(2) C 0.31882(19) 0.59453(14) 0.32332(18) 0.0346(6) Uani 1.00 1 d .
C(3) C 0.32349(18) 0.53419(13) 0.33028(16) 0.0310(6) Uani 1.00 1 d .
C(4) C 0.28194(19) 0.62508(14) 0.37724(18) 0.0359(6) Uani 1.00 1 d .
C(5) C 0.25471(19) 0.59645(14) 0.43416(18) 0.0347(6) Uani 1.00 1 d .
C(6) C 0.26204(17) 0.53580(13) 0.43917(16) 0.0306(6) Uani 1.00 1 d .
C(7) C 0.23462(18) 0.50600(13) 0.50276(16) 0.0303(6) Uani 1.00 1 d .
C(8) C 0.24272(19) 0.53379(14) 0.56843(17) 0.0332(6) Uani 1.00 1 d .
C(9) C 0.19967(19) 0.45128(13) 0.50086(17) 0.0330(6) Uani 1.00 1 d .
C(10) C 0.21653(19) 0.50790(14) 0.62869(16) 0.0336(6) Uani 1.00 1 d .
C(11) C 0.1727(2) 0.42546(13) 0.56104(16) 0.0328(6) Uani 1.00 1 d .
C(12) C 0.18055(18) 0.45294(14) 0.62663(16) 0.0321(6) Uani 1.00 1 d .
C(13) C 0.14962(19) 0.42524(14) 0.69066(16) 0.0327(6) Uani 1.00 1 d .
C(14) C 0.12224(19) 0.45895(14) 0.74623(17) 0.0338(6) Uani 1.00 1 d .
C(15) C 0.09105(19) 0.43208(15) 0.80494(16) 0.0344(6) Uani 1.00 1 d .
C(16) C 0.14653(19) 0.36531(14) 0.69599(16) 0.0331(6) Uani 1.00 1 d .
C(17) C 0.08841(19) 0.37201(14) 0.80975(16) 0.0340(6) Uani 1.00 1 d .
C(18) C 0.11638(18) 0.33840(14) 0.75565(17) 0.0332(6) Uani 1.00 1 d .
C(19) C 0.11362(18) 0.27452(14) 0.75887(17) 0.0330(6) Uani 1.00 1 d .
C(20) C 0.09208(18) 0.24198(14) 0.69932(17) 0.0331(6) Uani 1.00 1 d .
C(21) C 0.13247(19) 0.24481(14) 0.82190(16) 0.0345(6) Uani 1.00 1 d .
C(22) C 0.09073(18) 0.18241(14) 0.70162(16) 0.0317(6) Uani 1.00 1 d .
C(23) C 0.1306(2) 0.18524(14) 0.82458(17) 0.0353(6) Uani 1.00 1 d .
C(24) C 0.10987(18) 0.15296(13) 0.76405(16) 0.0318(6) Uani 1.00 1 d .
C(25) C 0.39261(19) 0.41068(13) 0.23132(16) 0.0311(6) Uani 1.00 1 d .
C(26) C 0.4265(2) 0.43715(15) 0.17211(18) 0.0369(6) Uani 1.00 1 d .
C(27) C 0.4271(2) 0.49560(15) 0.16597(17) 0.0369(7) Uani 1.00 1 d .
C(28) C 0.36088(18) 0.50125(13) 0.27629(16) 0.0310(6) Uani 1.00 1 d .
C(29) C 0.39207(19) 0.53014(14) 0.21781(17) 0.0344(6) Uani 1.00 1 d .
C(30) C 0.3870(2) 0.59128(15) 0.2128(2) 0.0405(7) Uani 1.00 1 d .
C(31) C 0.0525(2) 0.52247(14) 0.85441(17) 0.0360(6) Uani 1.00 1 d .
C(32) C 0.0063(2) 0.54426(15) 0.91614(19) 0.0390(7) Uani 1.00 1 d .
C(33) C -0.0042(2) 0.60959(17) 0.9137(2) 0.0508(9) Uani 1.00 1 d .
C(34A) C -0.0430(4) 0.6298(3) 0.9827(4) 0.0510(16) Uani 0.60 1 d P
C(34B) C -0.0732(7) 0.6388(4) 0.9457(6) 0.050(2) Uani 0.40 1 d P
C(35A) C -0.0634(7) 0.6932(4) 0.9841(5) 0.069(2) Uani 0.60 1 d P
C(35B) C -0.0786(11) 0.7025(6) 0.9448(10) 0.061(3) Uani 0.40 1 d P
C(36A) C -0.1275(10) 0.7106(5) 0.9323(8) 0.104(4) Uani 0.60 1 d P
C(36B) C -0.1551(8) 0.7272(5) 0.9728(7) 0.063(2) Uani 0.40 1 d P
C(37) C 0.1945(2) 0.35740(15) 0.3078(2) 0.0415(7) Uani 1.00 1 d .
C(38) C 0.1515(2) 0.29982(18) 0.2951(2) 0.0615(11) Uani 1.00 1 d .
C(39A) C 0.4230(5) 0.3922(4) 0.4949(4) 0.046(2) Uani 0.66 1 d P
C(39B) C 0.4362(10) 0.4114(5) 0.4858(11) 0.047(5) Uani 0.34 1 d P
C(40) C 0.5047(2) 0.3778(2) 0.52489(19) 0.0671(13) Uani 1.00 1 d .
C(41) C 0.2527(13) 0.2358(10) 0.4698(12) 0.065(6) Uani 0.25 1 d P
H(1) H 0.4489 0.4140 0.1366 0.044 Uiso 1.00 1 c R
H(2) H 0.4511 0.5132 0.1268 0.044 Uiso 1.00 1 c R
H(3) H 0.4087 0.6105 0.1737 0.049 Uiso 1.00 1 c R
H(4) H 0.3478 0.6631 0.2593 0.048 Uiso 1.00 1 c R
H(5) H 0.2760 0.6658 0.3740 0.043 Uiso 1.00 1 c R
H(6) H 0.2306 0.6174 0.4708 0.042 Uiso 1.00 1 c R
H(7) H 0.2667 0.5711 0.5713 0.040 Uiso 1.00 1 c R
H(8) H 0.1942 0.4313 0.4574 0.040 Uiso 1.00 1 c R
H(9) H 0.1484 0.3883 0.5579 0.039 Uiso 1.00 1 c R
H(10) H 0.2230 0.5276 0.6723 0.040 Uiso 1.00 1 c R
H(11) H 0.1651 0.3423 0.6586 0.040 Uiso 1.00 1 c R
H(12) H 0.0674 0.3542 0.8501 0.041 Uiso 1.00 1 c R
H(13) H 0.1249 0.4998 0.7439 0.041 Uiso 1.00 1 c R
H(14) H 0.0781 0.2611 0.6564 0.040 Uiso 1.00 1 c R
H(15) H 0.1467 0.2661 0.8633 0.041 Uiso 1.00 1 c R
H(16) H 0.1435 0.1660 0.8677 0.042 Uiso 1.00 1 c R
H(17) H 0.0766 0.1612 0.6602 0.038 Uiso 1.00 1 c R
H(18) H 0.0225 0.5324 0.8098 0.043 Uiso 1.00 1 c R
H(19) H 0.1071 0.5407 0.8543 0.043 Uiso 1.00 1 c R
H(20) H 0.0361 0.5333 0.9604 0.047 Uiso 1.00 1 c R
H(21) H -0.0482 0.5257 0.9158 0.047 Uiso 1.00 1 c R
H(22A) H -0.0398 0.6205 0.8728 0.061 Uiso 0.60 1 c R
H(23B) H 0.0496 0.6284 0.9093 0.061 Uiso 0.60 1 c R
H(24C) H 0.0468 0.6265 0.9344 0.061 Uiso 0.40 1 c R
H(25D) H -0.0073 0.6207 0.8636 0.061 Uiso 0.40 1 c R
H(26A) H -0.0950 0.6076 0.9896 0.059 Uiso 0.60 1 c R
H(27B) H -0.0060 0.6197 1.0242 0.059 Uiso 0.60 1 c R
H(28C) H -0.0698 0.6262 0.9974 0.061 Uiso 0.40 1 c R
H(29D) H -0.1233 0.6218 0.9260 0.061 Uiso 0.40 1 c R
H(30A) H -0.0770 0.7053 1.0318 0.082 Uiso 0.60 1 c R
H(31B) H -0.0113 0.7150 0.9731 0.082 Uiso 0.60 1 c R
H(32C) H -0.0324 0.7193 0.9731 0.075 Uiso 0.40 1 c R
H(33D) H -0.0736 0.7155 0.8958 0.075 Uiso 0.40 1 c R
H(34A) H -0.1169 0.6965 0.8852 0.124 Uiso 0.60 1 c R
H(35B) H -0.1338 0.7531 0.9305 0.124 Uiso 0.60 1 c R
H(36C) H -0.1810 0.6943 0.9463 0.124 Uiso 0.60 1 c R
H(37D) H -0.2015 0.7174 0.9385 0.073 Uiso 0.40 1 c R
H(38E) H -0.1511 0.7689 0.9758 0.073 Uiso 0.40 1 c R
H(39F) H -0.1662 0.7102 1.0176 0.073 Uiso 0.40 1 c R

loop_
_atom_site_aniso_label
_atom_site_aniso_U_11
_atom_site_aniso_U_22
_atom_site_aniso_U_33
_atom_site_aniso_U_12
_atom_site_aniso_U_13
_atom_site_aniso_U_23
Zn(1) 0.0391(2) 0.0258(2) 0.0275(2) 0.00124(14) 0.00555(15) 0.00131(13)
Cl(1) 0.148(7) 0.091(5) 0.090(4) -0.025(5) 0.000(5) 0.016(3)
Cl(2) 0.160(7) 0.115(6) 0.205(9) 0.073(6) 0.108(7) 0.070(6)
Cl(3) 0.245(17) 0.116(8) 0.149(10) -0.018(13) 0.018(16) 0.050(7)
F(1A) 0.037(5) 0.090(8) 0.085(9) -0.020(5) 0.026(5) -0.007(7)
F(1B) 0.117(15) 0.141(15) 0.131(13) -0.059(15) -0.052(13) -0.023(11)
F(1C) 0.055(9) 0.113(18) 0.19(3) -0.051(10) 0.059(16) -0.07(2)
F(2A) 0.044(8) 0.042(7) 0.104(11) -0.003(4) 0.025(10) -0.035(9)
F(2B) 0.065(5) 0.042(6) 0.159(16) -0.006(4) 0.027(10) -0.044(11)
F(2C) 0.066(16) 0.059(12) 0.131(16) -0.005(8) -0.003(11) -0.051(11)
F(3A) 0.051(9) 0.031(7) 0.123(10) -0.008(6) 0.010(6) 0.010(5)
F(3B) 0.043(7) 0.051(7) 0.094(8) -0.012(5) 0.026(6) -0.011(5)
F(3C) 0.31(5) 0.056(17) 0.095(15) -0.08(2) 0.01(2) 0.005(12)
F(4A) 0.172(10) 0.087(6) 0.064(5) 0.047(6) -0.010(6) 0.032(4)
F(4B) 0.057(3) 0.227(8) 0.026(2) 0.056(4) -0.0055(19) 0.008(3)
F(5A) 0.072(6) 0.125(8) 0.057(5) 0.045(6) -0.021(4) -0.028(6)
F(5B) 0.066(3) 0.119(5) 0.129(5) 0.003(3) -0.049(4) -0.025(4)
F(6A) 0.083(9) 0.46(3) 0.045(8) 0.110(16) 0.009(7) 0.009(13)
F(6B) 0.063(3) 0.076(3) 0.043(3) 0.046(2) 0.001(2) -0.010(2)
O(1) 0.0518(13) 0.0312(11) 0.0341(11) 0.0027(9) 0.0121(10) -0.0047(9)
O(2) 0.0539(13) 0.0310(12) 0.0408(12) -0.0045(10) 0.0172(11) -0.0019(9)
O(3) 0.0493(14) 0.0495(16) 0.0619(17) 0.0016(12) 0.0024(13) 0.0052(13)
O(4A) 0.020(2) 0.031(3) 0.009(2) -0.009(2) -0.001(2) -0.000(2)
O(4B) 0.157(9) 0.085(7) 0.084(6) 0.073(6) -0.060(7) -0.037(5)
O(5A) 0.046(4) 0.105(7) 0.043(4) 0.013(5) 0.013(3) 0.018(5)
O(5B) 0.063(9) 0.22(2) 0.017(4) 0.073(12) -0.002(5) -0.037(10)
O(5C) 0.112(9) 0.067(8) 0.177(14) -0.018(7) -0.073(10) 0.022(8)
N(1) 0.0332(12) 0.0279(12) 0.0296(12) -0.0021(9) 0.0021(10) 0.0018(10)
N(2) 0.0303(11) 0.0279(12) 0.0290(12) 0.0006(9) 0.0024(10) 0.0002(9)
C(1) 0.0466(17) 0.0261(15) 0.0476(19) -0.0028(13) 0.0034(15) 0.0063(13)
C(2) 0.0341(15) 0.0294(15) 0.0402(17) -0.0010(12) -0.0005(14) 0.0023(12)
C(3) 0.0316(14) 0.0275(15) 0.0340(15) -0.0021(11) 0.0000(12) 0.0020(11)
C(4) 0.0371(15) 0.0268(15) 0.0436(17) 0.0020(12) -0.0002(14) 0.0003(12)
C(5) 0.0346(15) 0.0316(16) 0.0382(16) 0.0021(12) 0.0045(13) -0.0033(12)
C(6) 0.0283(13) 0.0331(16) 0.0301(14) -0.0003(11) -0.0005(12) -0.0037(11)
C(7) 0.0312(14) 0.0295(15) 0.0302(14) 0.0040(11) 0.0038(12) -0.0021(11)
C(8) 0.0354(15) 0.0302(16) 0.0343(15) -0.0001(11) 0.0035(13) -0.0043(12)
C(9) 0.0361(15) 0.0311(16) 0.0323(15) 0.0008(12) 0.0066(13) -0.0047(12)
C(10) 0.0370(15) 0.0351(16) 0.0290(14) 0.0010(12) 0.0036(12) -0.0052(12)
C(11) 0.0388(15) 0.0294(15) 0.0307(15) -0.0006(12) 0.0064(13) -0.0030(11)
C(12) 0.0328(14) 0.0321(16) 0.0316(15) 0.0048(11) 0.0047(12) -0.0031(11)
C(13) 0.0347(15) 0.0368(17) 0.0267(14) 0.0025(12) 0.0027(12) -0.0018(12)
C(14) 0.0379(15) 0.0280(15) 0.0356(15) 0.0032(12) 0.0032(13) -0.0042(12)
C(15) 0.0352(15) 0.0392(17) 0.0290(15) 0.0021(12) 0.0031(13) -0.0028(12)
C(16) 0.0364(15) 0.0333(16) 0.0299(15) 0.0028(12) 0.0042(13) -0.0056(12)
C(17) 0.0369(15) 0.0356(17) 0.0297(15) 0.0010(12) 0.0047(13) -0.0008(12)
C(18) 0.0318(14) 0.0336(16) 0.0342(15) 0.0010(11) 0.0023(13) -0.0023(12)
C(19) 0.0321(14) 0.0320(16) 0.0355(16) 0.0009(11) 0.0078(13) -0.0009(12)
C(20) 0.0339(14) 0.0343(16) 0.0317(15) 0.0005(12) 0.0072(12) -0.0001(12)
C(21) 0.0381(15) 0.0373(17) 0.0282(14) 0.0006(12) 0.0043(13) -0.0047(12)
C(22) 0.0338(14) 0.0327(16) 0.0293(14) 0.0015(11) 0.0075(12) -0.0026(11)
C(23) 0.0389(15) 0.0384(17) 0.0289(14) 0.0021(13) 0.0042(13) 0.0008(12)
C(24) 0.0340(14) 0.0288(15) 0.0331(15) 0.0010(11) 0.0065(12) -0.0009(12)
C(25) 0.0333(14) 0.0338(16) 0.0262(14) 0.0000(11) 0.0016(12) 0.0024(11)
C(26) 0.0372(15) 0.0380(17) 0.0359(16) 0.0012(13) 0.0078(14) 0.0009(13)
C(27) 0.0378(15) 0.0431(18) 0.0305(15) -0.0047(13) 0.0086(13) 0.0059(13)
C(28) 0.0310(14) 0.0322(15) 0.0297(14) -0.0012(11) -0.0004(12) 0.0019(11)
C(29) 0.0360(15) 0.0330(16) 0.0342(15) -0.0036(12) 0.0024(13) 0.0050(12)
C(30) 0.0444(17) 0.0338(17) 0.0437(18) -0.0054(13) 0.0052(15) 0.0074(14)
C(31) 0.0428(16) 0.0343(16) 0.0311(15) -0.0008(13) 0.0049(13) -0.0041(12)
C(32) 0.0368(16) 0.0363(17) 0.0448(18) -0.0042(13) 0.0131(14) -0.0094(14)
C(33) 0.056(2) 0.038(2) 0.060(2) 0.0009(16) 0.0198(18) -0.0106(17)
C(34A) 0.050(4) 0.044(3) 0.061(4) 0.001(2) 0.024(3) -0.012(3)
C(34B) 0.050(6) 0.042(5) 0.058(6) -0.010(4) 0.016(5) -0.011(5)
C(35A) 0.102(7) 0.043(4) 0.064(5) 0.003(4) 0.048(6) -0.007(4)
C(35B) 0.073(9) 0.037(6) 0.075(10) 0.004(6) 0.037(10) -0.010(7)
C(36A) 0.124(10) 0.071(7) 0.119(10) 0.048(7) 0.041(9) 0.037(6)
C(36B) 0.080(8) 0.040(6) 0.068(7) 0.001(5) 0.006(6) 0.011(5)
C(37) 0.0396(17) 0.0330(17) 0.053(2) 0.0004(13) 0.0167(16) -0.0103(15)
C(38) 0.058(2) 0.049(2) 0.079(3) -0.0083(19) 0.015(2) -0.020(2)
C(39A) 0.040(4) 0.061(6) 0.038(3) 0.003(3) -0.001(3) -0.015(3)
C(39B) 0.029(6) 0.019(7) 0.092(15) -0.010(4) -0.003(7) -0.001(6)
C(40) 0.070(2) 0.097(3) 0.0343(19) 0.036(2) 0.001(2) -0.005(2)
C(41) 0.043(8) 0.086(14) 0.064(11) -0.036(9) -0.031(9) 0.025(10)

loop_
_atom_type_symbol
_atom_type_description
_atom_type_scat_dispersion_real
_atom_type_scat_dispersion_imag
_atom_type_scat_source
C C 0.003 0.002
;
International Tables for Crystallography
(1992, Vol. C, Tables 4.2.6.8 and 6.1.1.4)
;
H H 0.000 0.000
;
International Tables for Crystallography
(1992, Vol. C, Table 6.1.1.4)
;
O O 0.011 0.006
;
International Tables for Crystallography
(1992, Vol. C, Tables 4.2.6.8 and 6.1.1.4)
;
N N 0.006 0.003
;
International Tables for Crystallography
(1992, Vol. C, Tables 4.2.6.8 and 6.1.1.4)
;
Zn Zn 0.284 1.430
;
International Tables for Crystallography
(1992, Vol. C, Tables 4.2.6.8 and 6.1.1.4)
;
F F 0.017 0.010
;
International Tables for Crystallography
(1992, Vol. C, Tables 4.2.6.8 and 6.1.1.4)
;
Cl Cl 0.148 0.159
;
International Tables for Crystallography
(1992, Vol. C, Tables 4.2.6.8 and 6.1.1.4)
;

loop_
_geom_angle_atom_site_label_1
_geom_angle_atom_site_label_2
_geom_angle_atom_site_label_3
_geom_angle
_geom_angle_publ_flag
_geom_angle_site_symmetry_1
_geom_angle_site_symmetry_3
O(2) Zn(1) O(4A) 120.3(2) yes . .
O(2) Zn(1) O(4B) 103.7(3) yes . .
O(2) Zn(1) N(1) 112.16(10) yes . .
O(2) Zn(1) N(2) 126.81(10) yes . .
O(4A) Zn(1) O(4B) 17.6(4) yes . .
O(4A) Zn(1) N(1) 99.4(2) yes . .
O(4A) Zn(1) N(2) 105.1(2) yes . .
O(4B) Zn(1) N(1) 113.1(3) yes . .
O(4B) Zn(1) N(2) 116.0(3) yes . .
N(1) Zn(1) N(2) 83.95(10) yes . .
Cl(3) Cl(1) C(41) 13.1(11) yes 7_556 .
Cl(3) Cl(2) Cl(3) 61.6(7) yes . 7_556
Cl(3) Cl(2) C(41) 45.0(12) yes . .
Cl(3) Cl(2) C(41) 20.6(11) yes 7_556 .
Cl(1) Cl(3) Cl(2) 112.7(12) yes 7_556 .
Cl(1) Cl(3) Cl(2) 127.8(12) yes 7_556 7_556
Cl(1) Cl(3) Cl(3) 167.1(14) yes 7_556 7_556
Cl(1) Cl(3) C(41) 144.7(17) yes 7_556 .
Cl(1) Cl(3) C(41) 153(2) yes 7_556 7_556
Cl(2) Cl(3) Cl(2) 118.4(9) yes . 7_556
Cl(2) Cl(3) Cl(3) 59.1(6) yes . 7_556
Cl(2) Cl(3) C(41) 38.5(10) yes . .
Cl(2) Cl(3) C(41) 93.9(18) yes . 7_556
Cl(2) Cl(3) Cl(3) 59.3(7) yes 7_556 7_556
Cl(2) Cl(3) C(41) 81.0(12) yes 7_556 .
Cl(2) Cl(3) C(41) 28.2(15) yes 7_556 7_556
Cl(3) Cl(3) C(41) 23.5(10) yes 7_556 .
Cl(3) Cl(3) C(41) 37.4(16) yes 7_556 7_556
C(41) Cl(3) C(41) 60.9(19) yes . 7_556
F(1B) F(1A) F(1C) 136(4) yes . .
F(1B) F(1A) C(38) 74(2) yes . .
F(1C) F(1A) C(38) 73.2(17) yes . .
F(1A) F(1B) F(1C) 22(2) yes . .
F(1A) F(1B) F(2C) 143(2) yes . .
F(1A) F(1B) C(38) 81(2) yes . .
F(1C) F(1B) F(2C) 123(2) yes . .
F(1C) F(1B) C(38) 65.3(13) yes . .
F(2C) F(1B) C(38) 62.6(12) yes . .
F(1A) F(1C) F(1B) 22(2) yes . .
F(1A) F(1C) F(3B) 140(2) yes . .
F(1A) F(1C) C(38) 81.7(16) yes . .
F(1B) F(1C) F(3B) 120.6(18) yes . .
F(1B) F(1C) C(38) 66.5(12) yes . .
F(3B) F(1C) C(38) 59.4(11) yes . .
F(2B) F(2A) F(2C) 149(3) yes . .
F(2B) F(2A) C(38) 75.6(18) yes . .
F(2C) F(2A) C(38) 77(2) yes . .
F(2A) F(2B) F(2C) 14.2(17) yes . .
F(2A) F(2B) F(3C) 129(2) yes . .
F(2A) F(2B) C(38) 72.3(17) yes . .
F(2C) F(2B) F(3C) 114(2) yes . .
F(2C) F(2B) C(38) 60.1(13) yes . .
F(3C) F(2B) C(38) 62.0(14) yes . .
F(1B) F(2C) F(2A) 135(3) yes . .
F(1B) F(2C) F(2B) 117.7(18) yes . .
F(1B) F(2C) C(38) 61.7(13) yes . .
F(2A) F(2C) F(2B) 17(2) yes . .
F(2A) F(2C) C(38) 76(2) yes . .
F(2B) F(2C) C(38) 61.5(10) yes . .
F(3B) F(3A) F(3C) 141(3) yes . .
F(3B) F(3A) C(38) 78(2) yes . .
F(3C) F(3A) C(38) 74(2) yes . .
F(1C) F(3B) F(3A) 136(2) yes . .
F(1C) F(3B) F(3C) 115.1(18) yes . .
F(1C) F(3B) C(38) 58.5(9) yes . .
F(3A) F(3B) F(3C) 22(2) yes . .
F(3A) F(3B) C(38) 80(2) yes . .
F(3C) F(3B) C(38) 64.9(14) yes . .
F(2B) F(3C) F(3A) 141(3) yes . .
F(2B) F(3C) F(3B) 127(2) yes . .
F(2B) F(3C) C(38) 64.5(13) yes . .
F(3A) F(3C) F(3B) 16.7(18) yes . .
F(3A) F(3C) C(38) 76(2) yes . .
F(3B) F(3C) C(38) 65.0(16) yes . .
F(4B) F(4A) C(40) 57.8(5) yes . .
F(4A) F(4B) F(5A) 127.1(8) yes . .
F(4A) F(4B) C(40) 71.6(5) yes . .
F(5A) F(4B) C(40) 63.1(6) yes . .
F(4B) F(5A) F(5B) 132.9(11) yes . .
F(4B) F(5A) C(40) 64.0(6) yes . .
F(5B) F(5A) C(40) 72.0(7) yes . .
F(5A) F(5B) C(40) 59.0(6) yes . .
F(6B) F(6A) C(40) 80(2) yes . .
F(6A) F(6B) C(40) 83(2) yes . .
C(15) O(1) C(31) 117.4(2) yes . .
Zn(1) O(2) C(37) 116.3(2) yes . .
Zn(1) O(4A) O(4B) 73.2(12) yes . .
Zn(1) O(4A) O(5C) 114.5(6) yes . .
Zn(1) O(4A) C(39A) 124.3(6) yes . .
Zn(1) O(4A) C(39B) 132.7(10) yes . .
O(4B) O(4A) O(5C) 123.4(15) yes . .
O(4B) O(4A) C(39A) 63.8(13) yes . .
O(4B) O(4A) C(39B) 87.8(16) yes . .
O(5C) O(4A) C(39A) 68.2(8) yes . .
O(5C) O(4A) C(39B) 44.0(9) yes . .
C(39A) O(4A) C(39B) 25.0(9) yes . .
Zn(1) O(4B) O(4A) 89.2(12) yes . .
Zn(1) O(4B) C(39A) 143.5(9) yes . .
Zn(1) O(4B) C(39B) 129.3(9) yes . .
O(4A) O(4B) C(39A) 87.6(14) yes . .
O(4A) O(4B) C(39B) 62.6(15) yes . .
C(39A) O(4B) C(39B) 26.0(10) yes . .
O(5B) O(5A) C(39A) 67.0(10) yes . .
O(5B) O(5A) C(39B) 55.2(10) yes . .
C(39A) O(5A) C(39B) 12.3(7) yes . .
O(5A) O(5B) C(39A) 65.3(13) yes . .
O(5A) O(5B) C(39B) 87.4(14) yes . .
C(39A) O(5B) C(39B) 22.4(7) yes . .
O(4A) O(5C) C(39A) 45.8(5) yes . .
O(4A) O(5C) C(39B) 42.2(12) yes . .
C(39A) O(5C) C(39B) 6.6(10) yes . .
Zn(1) N(1) C(25) 130.9(2) yes . .
Zn(1) N(1) C(28) 109.61(19) yes . .
C(25) N(1) C(28) 119.5(2) yes . .
Zn(1) N(2) C(3) 109.56(19) yes . .
Zn(1) N(2) C(6) 131.2(2) yes . .
C(3) N(2) C(6) 119.1(2) yes . .
C(2) C(1) C(30) 121.0(3) yes . .
C(1) C(2) C(3) 120.1(2) yes . .
C(1) C(2) C(4) 122.8(2) yes . .
C(3) C(2) C(4) 117.1(2) yes . .
N(2) C(3) C(2) 122.5(2) yes . .
N(2) C(3) C(28) 118.5(2) yes . .
C(2) C(3) C(28) 118.9(2) yes . .
C(2) C(4) C(5) 120.1(3) yes . .
C(4) C(5) C(6) 120.6(3) yes . .
N(2) C(6) C(5) 120.5(2) yes . .
N(2) C(6) C(7) 120.1(2) yes . .
C(5) C(6) C(7) 119.4(2) yes . .
C(6) C(7) C(8) 119.5(2) yes . .
C(6) C(7) C(9) 122.9(2) yes . .
C(8) C(7) C(9) 117.6(2) yes . .
C(7) C(8) C(10) 121.3(2) yes . .
C(7) C(9) C(11) 121.2(2) yes . .
C(8) C(10) C(12) 121.1(2) yes . .
C(9) C(11) C(12) 121.4(2) yes . .
C(10) C(12) C(11) 117.4(2) yes . .
C(10) C(12) C(13) 121.8(2) yes . .
C(11) C(12) C(13) 120.9(2) yes . .
C(12) C(13) C(14) 120.6(2) yes . .
C(12) C(13) C(16) 120.3(2) yes . .
C(14) C(13) C(16) 119.1(2) yes . .
C(13) C(14) C(15) 119.7(2) yes . .
O(1) C(15) C(14) 124.0(3) yes . .
O(1) C(15) C(17) 115.3(2) yes . .
C(14) C(15) C(17) 120.7(2) yes . .
C(13) C(16) C(18) 121.1(2) yes . .
C(15) C(17) C(18) 120.0(2) yes . .
C(16) C(18) C(17) 119.4(2) yes . .
C(16) C(18) C(19) 119.3(2) yes . .
C(17) C(18) C(19) 121.3(2) yes . .
C(18) C(19) C(20) 120.9(2) yes . .
C(18) C(19) C(21) 121.2(2) yes . .
C(20) C(19) C(21) 117.9(2) yes . .
C(19) C(20) C(22) 121.2(2) yes . .
C(19) C(21) C(23) 121.1(2) yes . .
C(20) C(22) C(24) 120.8(2) yes . .
C(21) C(23) C(24) 120.5(2) yes . .
C(22) C(24) C(23) 118.5(2) yes . .
C(22) C(24) C(25) 122.2(2) yes . 7_556
C(23) C(24) C(25) 119.3(2) yes . 7_556
N(1) C(25) C(24) 119.9(2) yes . 7_556
N(1) C(25) C(26) 120.7(2) yes . .
C(24) C(25) C(26) 119.5(2) yes 7_556 .
C(25) C(26) C(27) 120.3(3) yes . .
C(26) C(27) C(29) 120.0(3) yes . .
N(1) C(28) C(3) 118.2(2) yes . .
N(1) C(28) C(29) 122.4(2) yes . .
C(3) C(28) C(29) 119.4(2) yes . .
C(27) C(29) C(28) 117.0(2) yes . .
C(27) C(29) C(30) 122.8(3) yes . .
C(28) C(29) C(30) 120.2(3) yes . .
C(1) C(30) C(29) 120.4(3) yes . .
O(1) C(31) C(32) 108.4(2) yes . .
C(31) C(32) C(33) 111.6(2) yes . .
C(32) C(33) C(34A) 108.9(3) yes . .
C(32) C(33) C(34B) 122.1(5) yes . .
C(34A) C(33) C(34B) 33.3(5) yes . .
C(33) C(34A) C(34B) 68.1(9) yes . .
C(33) C(34A) C(35A) 114.1(6) yes . .
C(34B) C(34A) C(35A) 70.2(9) yes . .
C(33) C(34B) C(34A) 78.6(9) yes . .
C(33) C(34B) C(35A) 122.2(9) yes . .
C(33) C(34B) C(35B) 120.1(10) yes . .
C(34A) C(34B) C(35A) 75.7(10) yes . .
C(34A) C(34B) C(35B) 106.2(13) yes . .
C(35A) C(34B) C(35B) 31.9(8) yes . .
C(34A) C(35A) C(34B) 34.0(5) yes . .
C(34A) C(35A) C(35B) 107.6(14) yes . .
C(34A) C(35A) C(36A) 114.1(8) yes . .
C(34A) C(35A) C(36B) 130.1(9) yes . .
C(34B) C(35A) C(35B) 75.1(13) yes . .
C(34B) C(35A) C(36A) 80.7(8) yes . .
C(34B) C(35A) C(36B) 104.9(9) yes . .
C(35B) C(35A) C(36A) 28.3(15) yes . .
C(35B) C(35A) C(36B) 61.5(15) yes . .
C(36A) C(35A) C(36B) 35.3(8) yes . .
C(34B) C(35B) C(35A) 73.0(13) yes . .
C(34B) C(35B) C(36A) 106.2(16) yes . .
C(34B) C(35B) C(36B) 115.4(13) yes . .
C(35A) C(35B) C(36A) 125(2) yes . .
C(35A) C(35B) C(36B) 90.2(18) yes . .
C(36A) C(35B) C(36B) 38.6(14) yes . .
C(35A) C(36A) C(35B) 26.9(15) yes . .
C(35A) C(36A) C(36B) 85.5(13) yes . .
C(35B) C(36A) C(36B) 109(2) yes . .
C(35A) C(36B) C(35B) 28.3(8) yes . .
C(35A) C(36B) C(36A) 59.2(11) yes . .
C(35B) C(36B) C(36A) 32.3(12) yes . .
O(2) C(37) O(3) 128.9(3) yes . .
O(2) C(37) C(38) 112.5(3) yes . .
O(3) C(37) C(38) 118.6(3) yes . .
F(1A) C(38) F(1B) 24.9(10) yes . .
F(1A) C(38) F(1C) 25.1(15) yes . .
F(1A) C(38) F(2A) 105.6(10) yes . .
F(1A) C(38) F(2B) 130.1(11) yes . .
F(1A) C(38) F(2C) 80.4(12) yes . .
F(1A) C(38) F(3A) 107.8(9) yes . .
F(1A) C(38) F(3B) 86.9(8) yes . .
F(1A) C(38) F(3C) 125.1(19) yes . .
F(1A) C(38) C(37) 109.5(9) yes . .
F(1B) C(38) F(1C) 48.1(16) yes . .
F(1B) C(38) F(2A) 81.5(11) yes . .
F(1B) C(38) F(2B) 109.4(12) yes . .
F(1B) C(38) F(2C) 55.7(13) yes . .
F(1B) C(38) F(3A) 123.7(11) yes . .
F(1B) C(38) F(3B) 106.3(10) yes . .
F(1B) C(38) F(3C) 128.6(16) yes . .
F(1B) C(38) C(37) 113.5(10) yes . .
F(1C) C(38) F(2A) 122.4(15) yes . .
F(1C) C(38) F(2B) 134.7(14) yes . .
F(1C) C(38) F(2C) 101.0(17) yes . .
F(1C) C(38) F(3A) 83.6(15) yes . .
F(1C) C(38) F(3B) 62.1(15) yes . .
F(1C) C(38) F(3C) 105(2) yes . .
F(1C) C(38) C(37) 114.4(13) yes . .
F(2A) C(38) F(2B) 32.1(11) yes . .
F(2A) C(38) F(2C) 26.8(12) yes . .
F(2A) C(38) F(3A) 111.5(10) yes . .
F(2A) C(38) F(3B) 126.6(10) yes . .
F(2A) C(38) F(3C) 83.3(15) yes . .
F(2A) C(38) C(37) 109.9(7) yes . .
F(2B) C(38) F(2C) 58.4(13) yes . .
F(2B) C(38) F(3A) 82.6(11) yes . .
F(2B) C(38) F(3B) 102.2(11) yes . .
F(2B) C(38) F(3C) 53.4(17) yes . .
F(2B) C(38) C(37) 110.8(7) yes . .
F(2C) C(38) F(3A) 129.5(13) yes . .
F(2C) C(38) F(3B) 134.9(13) yes . .
F(2C) C(38) F(3C) 105.3(15) yes . .
F(2C) C(38) C(37) 111.1(11) yes . .
F(3A) C(38) F(3B) 22.3(9) yes . .
F(3A) C(38) F(3C) 29.2(17) yes . .
F(3A) C(38) C(37) 112.3(7) yes . .
F(3B) C(38) F(3C) 50.0(19) yes . .
F(3B) C(38) C(37) 114.0(7) yes . .
F(3C) C(38) C(37) 117.9(13) yes . .
O(4A) C(39A) O(4B) 28.6(6) yes . .
O(4A) C(39A) O(5A) 129.3(8) yes . .
O(4A) C(39A) O(5B) 120.2(11) yes . .
O(4A) C(39A) O(5C) 66.1(8) yes . .
O(4A) C(39A) C(39B) 59(2) yes . .
O(4A) C(39A) C(40) 116.4(7) yes . .
O(4B) C(39A) O(5A) 104.6(9) yes . .
O(4B) C(39A) O(5B) 117.5(11) yes . .
O(4B) C(39A) O(5C) 91.0(10) yes . .
O(4B) C(39A) C(39B) 86(2) yes . .
O(4B) C(39A) C(40) 131.9(9) yes . .
O(5A) C(39A) O(5B) 47.6(11) yes . .
O(5A) C(39A) O(5C) 123.3(10) yes . .
O(5A) C(39A) C(39B) 137(2) yes . .
O(5A) C(39A) C(40) 112.8(7) yes . .
O(5B) C(39A) O(5C) 76.6(12) yes . .
O(5B) C(39A) C(39B) 90(2) yes . .
O(5B) C(39A) C(40) 110.0(8) yes . .
O(5C) C(39A) C(39B) 14(2) yes . .
O(5C) C(39A) C(40) 92.8(7) yes . .
C(39B) C(39A) C(40) 87(2) yes . .
O(4A) C(39B) O(4B) 29.7(8) yes . .
O(4A) C(39B) O(5A) 108.4(12) yes . .
O(4A) C(39B) O(5B) 125.6(15) yes . .
O(4A) C(39B) O(5C) 93.8(17) yes . .
O(4A) C(39B) C(39A) 97(2) yes . .
O(4A) C(39B) C(40) 124.4(14) yes . .
O(4B) C(39B) O(5A) 79.5(10) yes . .
O(4B) C(39B) O(5B) 104.5(14) yes . .
O(4B) C(39B) O(5C) 117.9(19) yes . .
O(4B) C(39B) C(39A) 68(2) yes . .
O(4B) C(39B) C(40) 119.5(11) yes . .
O(5A) C(39B) O(5B) 37.4(11) yes . .
O(5A) C(39B) O(5C) 129.0(16) yes . .
O(5A) C(39B) C(39A) 30.6(19) yes . .
O(5A) C(39B) C(40) 90.0(10) yes . .
O(5B) C(39B) O(5C) 92.4(17) yes . .
O(5B) C(39B) C(39A) 67(2) yes . .
O(5B) C(39B) C(40) 101.1(15) yes . .
O(5C) C(39B) C(39A) 160(3) yes . .
O(5C) C(39B) C(40) 114.6(14) yes . .
C(39A) C(39B) C(40) 73(2) yes . .
F(4A) C(40) F(4B) 50.6(5) yes . .
F(4A) C(40) F(5A) 99.3(6) yes . .
F(4A) C(40) F(5B) 148.1(5) yes . .
F(4A) C(40) F(6A) 114.3(12) yes . .
F(4A) C(40) F(6B) 98.5(5) yes . .
F(4A) C(40) C(39A) 84.5(6) yes . .
F(4A) C(40) C(39B) 104.3(7) yes . .
F(4B) C(40) F(5A) 52.9(7) yes . .
F(4B) C(40) F(5B) 100.4(5) yes . .
F(4B) C(40) F(6A) 110.8(9) yes . .
F(4B) C(40) F(6B) 105.8(5) yes . .
F(4B) C(40) C(39A) 123.3(5) yes . .
F(4B) C(40) C(39B) 136.2(9) yes . .
F(5A) C(40) F(5B) 49.0(6) yes . .
F(5A) C(40) F(6A) 112.6(9) yes . .
F(5A) C(40) F(6B) 123.3(6) yes . .
F(5A) C(40) C(39A) 120.5(7) yes . .
F(5A) C(40) C(39B) 112.8(9) yes . .
F(5B) C(40) F(6A) 86.3(11) yes . .
F(5B) C(40) F(6B) 103.0(4) yes . .
F(5B) C(40) C(39A) 107.1(5) yes . .
F(5B) C(40) C(39B) 88.2(6) yes . .
F(6A) C(40) F(6B) 16.7(11) yes . .
F(6A) C(40) C(39A) 119.4(8) yes . .
F(6A) C(40) C(39B) 112.6(11) yes . .
F(6B) C(40) C(39A) 114.5(5) yes . .
F(6B) C(40) C(39B) 114.0(8) yes . .
C(39A) C(40) C(39B) 20.1(7) yes . .
Cl(1) C(41) Cl(2) 119.6(16) yes . .
Cl(1) C(41) Cl(3) 132.3(16) yes . .
Cl(1) C(41) Cl(3) 13.7(11) yes . 7_556
Cl(1) C(41) C(41) 92.3(15) yes . 7_556
Cl(2) C(41) Cl(3) 96.5(16) yes . .
Cl(2) C(41) Cl(3) 131(2) yes . 7_556
Cl(2) C(41) C(41) 128(2) yes . 7_556
Cl(3) C(41) Cl(3) 119(2) yes . 7_556
Cl(3) C(41) C(41) 40.1(13) yes . 7_556
Cl(3) C(41) C(41) 79(2) yes 7_556 7_556
C(2) C(1) H(4) 119.5 no . .
C(30) C(1) H(4) 119.5 no . .
C(2) C(4) H(5) 120.0 no . .
C(5) C(4) H(5) 119.9 no . .
C(4) C(5) H(6) 119.7 no . .
C(6) C(5) H(6) 119.7 no . .
C(7) C(8) H(7) 119.4 no . .
C(10) C(8) H(7) 119.4 no . .
C(7) C(9) H(8) 119.4 no . .
C(11) C(9) H(8) 119.4 no . .
C(8) C(10) H(10) 119.4 no . .
C(12) C(10) H(10) 119.5 no . .
C(9) C(11) H(9) 119.3 no . .
C(12) C(11) H(9) 119.3 no . .
C(13) C(14) H(13) 120.2 no . .
C(15) C(14) H(13) 120.2 no . .
C(13) C(16) H(11) 119.4 no . .
C(18) C(16) H(11) 119.5 no . .
C(15) C(17) H(12) 120.0 no . .
C(18) C(17) H(12) 120.0 no . .
C(19) C(20) H(14) 119.4 no . .
C(22) C(20) H(14) 119.4 no . .
C(19) C(21) H(15) 119.5 no . .
C(23) C(21) H(15) 119.5 no . .
C(20) C(22) H(17) 119.6 no . .
C(24) C(22) H(17) 119.6 no . .
C(21) C(23) H(16) 119.8 no . .
C(24) C(23) H(16) 119.8 no . .
C(25) C(26) H(1) 119.9 no . .
C(27) C(26) H(1) 119.9 no . .
C(26) C(27) H(2) 120.0 no . .
C(29) C(27) H(2) 120.0 no . .
C(1) C(30) H(3) 119.8 no . .
C(29) C(30) H(3) 119.8 no . .
O(1) C(31) H(18) 110.0 no . .
O(1) C(31) H(19) 110.0 no . .
C(32) C(31) H(18) 110.0 no . .
C(32) C(31) H(19) 110.0 no . .
H(18) C(31) H(19) 108.4 no . .
C(31) C(32) H(20) 109.3 no . .
C(31) C(32) H(21) 109.3 no . .
C(33) C(32) H(20) 109.3 no . .
C(33) C(32) H(21) 109.3 no . .
H(20) C(32) H(21) 108.0 no . .
C(32) C(33) H(22A) 109.9 no . .
C(32) C(33) H(23B) 109.9 no . .
C(32) C(33) H(24C) 106.8 no . .
C(32) C(33) H(25D) 106.8 no . .
C(34A) C(33) H(22A) 109.9 no . .
C(34A) C(33) H(23B) 109.7 no . .
C(34A) C(33) H(24C) 85.1 no . .
C(34A) C(33) H(25D) 136.9 no . .
C(34B) C(33) H(22A) 76.7 no . .
C(34B) C(33) H(23B) 122.4 no . .
C(34B) C(33) H(24C) 107.8 no . .
C(34B) C(33) H(25D) 105.6 no . .
H(22A) C(33) H(23B) 108.6 no . .
H(22A) C(33) H(24C) 132.4 no . .
H(22A) C(33) H(25D) 33.3 no . .
H(23B) C(33) H(24C) 28.3 no . .
H(23B) C(33) H(25D) 79.3 no . .
H(24C) C(33) H(25D) 106.9 no . .
C(33) C(34A) H(26A) 109.5 no . .
C(33) C(34A) H(27B) 109.9 no . .
C(33) C(34A) H(28C) 139.9 no . .
C(34B) C(34A) H(26A) 76.8 no . .
C(34B) C(34A) H(27B) 177.7 no . .
C(34B) C(34A) H(28C) 90.6 no . .
C(35A) C(34A) H(26A) 107.8 no . .
C(35A) C(34A) H(27B) 109.9 no . .
C(35A) C(34A) H(28C) 87.5 no . .
H(26A) C(34A) H(27B) 105.3 no . .
H(26A) C(34A) H(28C) 30.6 no . .
H(27B) C(34A) H(28C) 91.8 no . .
C(33) C(34B) H(26A) 105.9 no . .
C(33) C(34B) H(28C) 104.7 no . .
C(33) C(34B) H(29D) 107.9 no . .
C(34A) C(34B) H(26A) 57.0 no . .
C(34A) C(34B) H(28C) 31.6 no . .
C(34A) C(34B) H(29D) 131.3 no . .
C(35A) C(34B) H(26A) 101.8 no . .
C(35A) C(34B) H(28C) 76.4 no . .
C(35A) C(34B) H(29D) 128.0 no . .
C(35B) C(34B) H(26A) 127.1 no . .
C(35B) C(34B) H(28C) 107.2 no . .
C(35B) C(34B) H(29D) 110.5 no . .
H(26A) C(34B) H(28C) 31.4 no . .
H(26A) C(34B) H(29D) 75.4 no . .
H(28C) C(34B) H(29D) 105.4 no . .
C(34A) C(35A) H(30A) 110.8 no . .
C(34A) C(35A) H(31B) 106.9 no . .
C(34A) C(35A) H(32C) 124.9 no . .
C(34B) C(35A) H(30A) 133.1 no . .
C(34B) C(35A) H(31B) 113.6 no . .
C(34B) C(35A) H(32C) 124.2 no . .
C(35B) C(35A) H(30A) 134.8 no . .
C(35B) C(35A) H(31B) 84.6 no . .
C(35B) C(35A) H(32C) 74.8 no . .
C(36A) C(35A) H(30A) 111.0 no . .
C(36A) C(35A) H(31B) 107.9 no . .
C(36A) C(35A) H(32C) 93.4 no . .
C(36B) C(35A) H(30A) 75.7 no . .
C(36B) C(35A) H(31B) 119.0 no . .
C(36B) C(35A) H(32C) 100.2 no . .
H(30A) C(35A) H(31B) 105.7 no . .
H(30A) C(35A) H(32C) 101.0 no . .
H(31B) C(35A) H(32C) 18.8 no . .
C(34B) C(35B) H(31B) 100.2 no . .
C(34B) C(35B) H(32C) 110.0 no . .
C(34B) C(35B) H(33D) 107.9 no . .
C(34B) C(35B) H(34A) 85.9 no . .
C(35A) C(35B) H(31B) 55.0 no . .
C(35A) C(35B) H(32C) 53.2 no . .
C(35A) C(35B) H(33D) 157.2 no . .
C(35A) C(35B) H(34A) 155.8 no . .
C(36A) C(35B) H(31B) 152.0 no . .
C(36A) C(35B) H(32C) 139.3 no . .
C(36A) C(35B) H(33D) 77.4 no . .
C(36A) C(35B) H(34A) 49.7 no . .
C(36B) C(35B) H(31B) 119.9 no . .
C(36B) C(35B) H(32C) 106.8 no . .
C(36B) C(35B) H(33D) 108.8 no . .
C(36B) C(35B) H(34A) 88.3 no . .
H(31B) C(35B) H(32C) 13.3 no . .
H(31B) C(35B) H(33D) 103.4 no . .
H(31B) C(35B) H(34A) 143.4 no . .
H(32C) C(35B) H(33D) 107.7 no . .
H(32C) C(35B) H(34A) 149.3 no . .
H(33D) C(35B) H(34A) 41.6 no . .
C(35A) C(36A) H(33D) 83.5 no . .
C(35A) C(36A) H(34A) 112.0 no . .
C(35A) C(36A) H(35B) 111.6 no . .
C(35A) C(36A) H(36C) 109.3 no . .
C(35A) C(36A) H(37D) 130.6 no . .
C(35B) C(36A) H(33D) 56.7 no . .
C(35B) C(36A) H(34A) 88.9 no . .
C(35B) C(36A) H(35B) 109.0 no . .
C(35B) C(36A) H(36C) 132.2 no . .
C(35B) C(36A) H(37D) 157.5 no . .
C(36B) C(36A) H(33D) 145.0 no . .
C(36B) C(36A) H(34A) 162.0 no . .
C(36B) C(36A) H(35B) 65.7 no . .
C(36B) C(36A) H(36C) 60.4 no . .
C(36B) C(36A) H(37D) 52.5 no . .
H(33D) C(36A) H(34A) 46.2 no . .
H(33D) C(36A) H(35B) 87.8 no . .
H(33D) C(36A) H(36C) 154.1 no . .
H(33D) C(36A) H(37D) 145.7 no . .
H(34A) C(36A) H(35B) 108.7 no . .
H(34A) C(36A) H(36C) 108.0 no . .
H(34A) C(36A) H(37D) 110.1 no . .
H(35B) C(36A) H(36C) 107.0 no . .
H(35B) C(36A) H(37D) 77.0 no . .
H(36C) C(36A) H(37D) 31.4 no . .
C(35A) C(36B) H(35B) 92.3 no . .
C(35A) C(36B) H(36C) 93.6 no . .
C(35A) C(36B) H(37D) 128.0 no . .
C(35A) C(36B) H(38E) 113.4 no . .
C(35A) C(36B) H(39F) 84.0 no . .
C(35B) C(36B) H(35B) 69.1 no . .
C(35B) C(36B) H(36C) 82.6 no . .
C(35B) C(36B) H(37D) 107.7 no . .
C(35B) C(36B) H(38E) 110.3 no . .
C(35B) C(36B) H(39F) 110.4 no . .
C(36A) C(36B) H(35B) 57.3 no . .
C(36A) C(36B) H(36C) 60.4 no . .
C(36A) C(36B) H(37D) 76.4 no . .
C(36A) C(36B) H(38E) 113.8 no . .
C(36A) C(36B) H(39F) 129.7 no . .
H(35B) C(36B) H(36C) 101.0 no . .
H(35B) C(36B) H(37D) 84.3 no . .
H(35B) C(36B) H(38E) 57.7 no . .
H(35B) C(36B) H(39F) 166.3 no . .
H(36C) C(36B) H(37D) 37.5 no . .
H(36C) C(36B) H(38E) 144.7 no . .
H(36C) C(36B) H(39F) 92.5 no . .
H(37D) C(36B) H(38E) 108.1 no . .
H(37D) C(36B) H(39F) 108.4 no . .
H(38E) C(36B) H(39F) 111.7 no . .
C(33) H(22A) H(25D) 73.4 no . .
C(33) H(23B) H(24C) 75.9 no . .
C(33) H(24C) H(23B) 75.8 no . .
C(33) H(25D) H(22A) 73.3 no . .
C(34A) H(26A) C(34B) 46.3 no . .
C(34A) H(26A) H(28C) 26.6 no . .
C(34B) H(26A) H(28C) 61.2 no . .
C(34A) H(28C) C(34B) 57.8 no . .
C(34A) H(28C) H(26A) 122.8 no . .
C(34B) H(28C) H(26A) 87.5 no . .
C(35A) H(31B) C(35B) 40.4 no . .
C(35A) H(31B) H(32C) 47.5 no . .
C(35B) H(31B) H(32C) 39.4 no . .
C(35A) H(32C) C(35B) 52.0 no . .
C(35A) H(32C) H(31B) 113.7 no . .
C(35B) H(32C) H(31B) 127.2 no . .
C(35B) H(33D) C(36A) 45.9 no . .
C(35B) H(34A) C(36A) 41.4 no . .
C(36A) H(35B) C(36B) 57.0 no . .
C(36A) H(36C) C(36B) 59.2 no . .
C(36A) H(36C) H(37D) 94.8 no . .
C(36B) H(36C) H(37D) 71.9 no . .
C(36A) H(37D) C(36B) 51.1 no . .
C(36A) H(37D) H(36C) 53.8 no . .
C(36B) H(37D) H(36C) 70.5 no . .

loop_
_geom_bond_atom_site_label_1
_geom_bond_atom_site_label_2
_geom_bond_distance
_geom_bond_publ_flag
_geom_bond_site_symmetry_2
Zn(1) O(2) 1.930(2) yes .
Zn(1) O(4A) 1.964(7) yes .
Zn(1) O(4B) 1.881(10) yes .
Zn(1) N(1) 2.057(2) yes .
Zn(1) N(2) 2.039(2) yes .
Cl(1) Cl(3) 1.02(2) yes 7_556
Cl(1) C(41) 1.95(2) yes .
Cl(2) Cl(3) 2.100(17) yes .
Cl(2) Cl(3) 2.10(2) yes 7_556
Cl(2) C(41) 1.32(2) yes .
Cl(3) Cl(3) 2.15(2) yes 7_556
Cl(3) C(41) 1.49(2) yes .
Cl(3) C(41) 0.98(2) yes 7_556
F(1A) F(1B) 0.58(2) yes .
F(1A) F(1C) 0.58(3) yes .
F(1A) C(38) 1.363(12) yes .
F(1B) F(1C) 1.08(3) yes .
F(1B) F(2C) 1.25(3) yes .
F(1B) C(38) 1.332(17) yes .
F(1C) F(3B) 1.37(3) yes .
F(1C) C(38) 1.319(12) yes .
F(2A) F(2B) 0.75(2) yes .
F(2A) F(2C) 0.62(2) yes .
F(2A) C(38) 1.338(17) yes .
F(2B) F(2C) 1.32(2) yes .
F(2B) F(3C) 1.21(3) yes .
F(2B) C(38) 1.360(15) yes .
F(2C) C(38) 1.34(2) yes .
F(3A) F(3B) 0.52(2) yes .
F(3A) F(3C) 0.67(4) yes .
F(3A) C(38) 1.343(15) yes .
F(3B) F(3C) 1.13(4) yes .
F(3B) C(38) 1.332(15) yes .
F(3C) C(38) 1.33(2) yes .
F(4A) F(4B) 1.182(12) yes .
F(4A) C(40) 1.451(10) yes .
F(4B) F(5A) 1.149(16) yes .
F(4B) C(40) 1.294(6) yes .
F(5A) F(5B) 1.131(13) yes .
F(5A) C(40) 1.284(11) yes .
F(5B) C(40) 1.424(7) yes .
F(6A) F(6B) 0.38(2) yes .
F(6A) C(40) 1.313(18) yes .
F(6B) C(40) 1.304(8) yes .
O(1) C(15) 1.368(3) yes .
O(1) C(31) 1.432(3) yes .
O(2) C(37) 1.285(4) yes .
O(3) C(37) 1.209(4) yes .
O(4A) O(4B) 0.593(13) yes .
O(4A) O(5C) 1.582(16) yes .
O(4A) C(39A) 1.240(11) yes .
O(4A) C(39B) 1.06(2) yes .
O(4B) C(39A) 1.114(13) yes .
O(4B) C(39B) 1.20(2) yes .
O(5A) O(5B) 1.03(2) yes .
O(5A) C(39A) 1.262(13) yes .
O(5A) C(39B) 1.69(2) yes .
O(5B) C(39A) 1.279(19) yes .
O(5B) C(39B) 1.39(2) yes .
O(5C) C(39A) 1.607(17) yes .
O(5C) C(39B) 1.102(18) yes .
N(1) C(25) 1.339(3) yes .
N(1) C(28) 1.363(3) yes .
N(2) C(3) 1.375(3) yes .
N(2) C(6) 1.343(3) yes .
C(1) C(2) 1.430(4) yes .
C(1) C(30) 1.357(5) yes .
C(2) C(3) 1.407(4) yes .
C(2) C(4) 1.405(4) yes .
C(3) C(28) 1.438(4) yes .
C(4) C(5) 1.362(4) yes .
C(5) C(6) 1.414(4) yes .
C(6) C(7) 1.480(4) yes .
C(7) C(8) 1.408(4) yes .
C(7) C(9) 1.392(4) yes .
C(8) C(10) 1.379(4) yes .
C(9) C(11) 1.382(4) yes .
C(10) C(12) 1.404(4) yes .
C(11) C(12) 1.403(4) yes .
C(12) C(13) 1.486(4) yes .
C(13) C(14) 1.404(4) yes .
C(13) C(16) 1.394(4) yes .
C(14) C(15) 1.395(4) yes .
C(15) C(17) 1.396(4) yes .
C(16) C(18) 1.404(4) yes .
C(17) C(18) 1.385(4) yes .
C(18) C(19) 1.483(4) yes .
C(19) C(20) 1.395(4) yes .
C(19) C(21) 1.407(4) yes .
C(20) C(22) 1.382(4) yes .
C(21) C(23) 1.382(4) yes .
C(22) C(24) 1.396(4) yes .
C(23) C(24) 1.404(4) yes .
C(24) C(25) 1.478(4) yes 7_556
C(25) C(26) 1.417(4) yes .
C(26) C(27) 1.360(4) yes .
C(27) C(29) 1.411(4) yes .
C(28) C(29) 1.413(4) yes .
C(29) C(30) 1.422(4) yes .
C(31) C(32) 1.512(4) yes .
C(32) C(33) 1.524(5) yes .
C(33) C(34A) 1.555(9) yes .
C(33) C(34B) 1.472(12) yes .
C(34A) C(34B) 0.870(14) yes .
C(34A) C(35A) 1.507(11) yes .
C(34B) C(35A) 1.463(14) yes .
C(34B) C(35B) 1.479(18) yes .
C(35A) C(35B) 0.81(2) yes .
C(35A) C(36A) 1.468(19) yes .
C(35A) C(36B) 1.705(18) yes .
C(35B) C(36A) 0.85(2) yes .
C(35B) C(36B) 1.50(2) yes .
C(36A) C(36B) 0.99(2) yes .
C(37) C(38) 1.524(5) yes .
C(39A) C(39B) 0.527(18) yes .
C(39A) C(40) 1.473(9) yes .
C(39B) C(40) 1.535(17) yes .
C(41) C(41) 1.33(3) yes 7_556
C(1) H(4) 0.950 no .
C(4) H(5) 0.950 no .
C(5) H(6) 0.950 no .
C(8) H(7) 0.950 no .
C(9) H(8) 0.950 no .
C(10) H(10) 0.950 no .
C(11) H(9) 0.950 no .
C(14) H(13) 0.950 no .
C(16) H(11) 0.950 no .
C(17) H(12) 0.950 no .
C(20) H(14) 0.950 no .
C(21) H(15) 0.950 no .
C(22) H(17) 0.950 no .
C(23) H(16) 0.950 no .
C(26) H(1) 0.950 no .
C(27) H(2) 0.950 no .
C(30) H(3) 0.950 no .
C(31) H(18) 0.990 no .
C(31) H(19) 0.990 no .
C(32) H(20) 0.990 no .
C(32) H(21) 0.990 no .
C(33) H(22A) 0.988 no .
C(33) H(23B) 0.990 no .
C(33) H(24C) 0.990 no .
C(33) H(25D) 0.989 no .
C(34A) H(26A) 1.010 no .
C(34A) H(27B) 1.004 no .
C(34A) H(28C) 0.539 no .
C(34B) H(26A) 1.173 no .
C(34B) H(28C) 1.028 no .
C(34B) H(29D) 0.971 no .
C(35A) H(30A) 0.985 no .
C(35A) H(31B) 1.022 no .
C(35A) H(32C) 0.822 no .
C(35B) H(31B) 1.242 no .
C(35B) H(32C) 0.991 no .
C(35B) H(33D) 0.987 no .
C(35B) H(34A) 1.282 no .
C(36A) H(33D) 1.152 no .
C(36A) H(34A) 0.978 no .
C(36A) H(35B) 0.991 no .
C(36A) H(36C) 1.000 no .
C(36A) H(37D) 1.235 no .
C(36B) H(35B) 1.074 no .
C(36B) H(36C) 1.000 no .
C(36B) H(37D) 1.008 no .
C(36B) H(38E) 0.968 no .
C(36B) H(39F) 0.965 no .
H(22A) H(25D) 0.567 no .
H(23B) H(24C) 0.484 no .
H(26A) H(28C) 0.611 no .
H(31B) H(32C) 0.360 no .
H(36C) H(37D) 0.646 no .

loop_
_geom_contact_atom_site_label_1
_geom_contact_atom_site_label_2
_geom_contact_distance
_geom_contact_site_symmetry_2
Cl(1) F(3A) 3.129(17) 7_556
Cl(1) F(3B) 3.327(18) 7_556
Cl(1) F(3C) 3.41(2) 7_556
Cl(1) F(4A) 3.125(14) .
Cl(1) O(5A) 3.578(15) .
Cl(1) C(20) 3.562(11) 7_556
Cl(1) C(35A) 3.310(16) 6_546
Cl(2) F(2B) 3.28(2) .
Cl(2) F(3A) 2.922(18) .
Cl(2) F(3B) 3.372(18) .
Cl(2) F(3C) 2.65(2) .
Cl(2) F(4A) 2.883(15) 7_556
Cl(2) O(4B) 3.325(15) 7_556
Cl(2) O(5A) 2.068(14) 7_556
Cl(2) O(5B) 3.02(2) 7_556
Cl(2) C(11) 3.307(10) 7_556
Cl(2) C(39A) 3.134(14) 7_556
Cl(3) F(3A) 3.20(2) .
Cl(3) F(3B) 3.53(2) .
Cl(3) F(3C) 3.29(2) .
Cl(3) F(3C) 3.57(3) 7_556
Cl(3) F(4A) 3.533(19) 7_556
Cl(3) O(5A) 3.462(17) 7_556
F(1A) F(1A) 2.698(14) 2_555
F(1A) F(1B) 3.11(2) 2_555
F(1A) F(1C) 2.599(16) 2_555
F(1A) F(3B) 3.562(18) 2_555
F(1B) F(1A) 3.11(2) 2_555
F(1B) F(1B) 3.54(2) 2_555
F(1B) F(1C) 2.93(2) 2_555
F(1B) C(35B) 3.45(2) 3_566
F(1B) C(36A) 3.24(2) 3_566
F(1C) F(1A) 2.599(16) 2_555
F(1C) F(1B) 2.93(2) 2_555
F(1C) F(1C) 2.62(2) 2_555
F(1C) C(33) 3.48(2) 4_564
F(2A) C(1) 3.425(16) 6_545
F(2B) Cl(2) 3.28(2) .
F(2B) C(1) 3.412(15) 6_545
F(2B) C(41) 3.41(3) .
F(2C) C(1) 3.57(2) 6_545
F(2C) C(36A) 3.27(2) 3_566
F(3A) Cl(1) 3.129(17) 7_556
F(3A) Cl(2) 2.922(18) .
F(3A) Cl(3) 3.20(2) .
F(3A) C(41) 3.05(2) .
F(3B) Cl(1) 3.327(18) 7_556
F(3B) Cl(2) 3.372(18) .
F(3B) Cl(3) 3.53(2) .
F(3B) F(1A) 3.562(18) 2_555
F(3B) C(33) 3.311(16) 4_564
F(3B) C(35B) 3.60(2) 4_564
F(3B) C(41) 3.52(2) .
F(3C) Cl(1) 3.41(2) 7_556
F(3C) Cl(2) 2.65(2) .
F(3C) Cl(3) 3.29(2) .
F(3C) Cl(3) 3.57(3) 7_556
F(3C) C(41) 2.83(3) .
F(4A) Cl(1) 3.125(14) .
F(4A) Cl(2) 2.883(15) 7_556
F(4A) Cl(3) 3.533(19) 7_556
F(4A) C(35B) 3.543(18) 6_546
F(4B) C(1) 3.524(6) 3_666
F(4B) C(2) 3.315(6) 3_666
F(4B) C(4) 3.358(6) 3_666
F(4B) C(30) 3.481(7) 4_565
F(5A) O(5C) 3.393(18) 3_666
F(5A) N(2) 3.540(11) 3_666
F(5A) C(1) 3.525(10) 3_666
F(5A) C(2) 2.982(10) 3_666
F(5A) C(3) 3.179(11) 3_666
F(5A) C(4) 3.171(10) 3_666
F(5A) C(5) 3.484(10) 3_666
F(5A) C(27) 3.375(12) 4_565
F(5A) C(30) 3.579(11) 4_565
F(5B) O(5C) 2.597(14) 3_666
F(5B) N(2) 3.299(6) 3_666
F(5B) C(2) 3.493(7) 3_666
F(5B) C(3) 3.397(7) 3_666
F(5B) C(4) 3.458(7) 3_666
F(5B) C(5) 3.313(6) 3_666
F(5B) C(6) 3.218(6) 3_666
F(6A) C(5) 3.487(17) 3_666
F(6A) C(23) 3.436(17) 8_554
F(6A) C(26) 3.461(19) 2_655
F(6A) C(36B) 3.54(2) 6_546
F(6B) C(23) 3.449(7) 8_554
F(6B) C(36B) 3.354(14) 6_546
O(1) C(6) 3.570(3) 4_565
O(1) C(14) 3.554(3) 2_556
O(2) C(41) 3.47(2) .
O(3) C(10) 3.469(4) 4_564
O(3) C(14) 3.569(4) 4_564
O(3) C(31) 3.449(4) 4_564
O(4A) C(26) 3.361(8) 2_655
O(4B) Cl(2) 3.325(15) 7_556
O(5A) Cl(1) 3.578(15) .
O(5A) Cl(2) 2.068(14) 7_556
O(5A) Cl(3) 3.462(17) 7_556
O(5A) C(30) 3.465(10) 4_565
O(5A) C(41) 3.29(2) 7_556
O(5B) Cl(2) 3.02(2) 7_556
O(5B) C(27) 3.149(17) 4_565
O(5B) C(29) 3.579(13) 4_565
O(5B) C(30) 3.313(12) 4_565
O(5C) F(5A) 3.393(18) 3_666
O(5C) F(5B) 2.597(14) 3_666
O(5C) O(5C) 2.677(19) 3_666
N(1) C(26) 3.523(4) 2_655
N(2) F(5A) 3.540(11) 3_666
N(2) F(5B) 3.299(6) 3_666
C(1) F(2A) 3.425(16) 6_555
C(1) F(2B) 3.412(15) 6_555
C(1) F(2C) 3.57(2) 6_555
C(1) F(4B) 3.524(6) 3_666
C(1) F(5A) 3.525(10) 3_666
C(1) C(16) 3.557(4) 4_564
C(2) F(4B) 3.315(6) 3_666
C(2) F(5A) 2.982(10) 3_666
C(2) F(5B) 3.493(7) 3_666
C(3) F(5A) 3.179(11) 3_666
C(3) F(5B) 3.397(7) 3_666
C(4) F(4B) 3.358(6) 3_666
C(4) F(5A) 3.171(10) 3_666
C(4) F(5B) 3.458(7) 3_666
C(4) C(17) 3.375(4) 4_564
C(4) C(18) 3.596(4) 4_564
C(5) F(5A) 3.484(10) 3_666
C(5) F(5B) 3.313(6) 3_666
C(5) F(6A) 3.487(17) 3_666
C(6) F(5B) 3.218(6) 3_666
C(6) O(1) 3.570(3) 4_564
C(8) C(26) 3.598(4) 4_565
C(8) C(27) 3.548(4) 4_565
C(9) C(32) 3.500(4) 4_564
C(10) O(3) 3.469(4) 4_565
C(10) C(27) 3.497(4) 4_565
C(10) C(29) 3.397(4) 4_565
C(11) Cl(2) 3.307(10) 7_556
C(14) O(1) 3.554(3) 2_556
C(14) O(3) 3.569(4) 4_565
C(15) C(15) 3.575(4) 2_556
C(16) C(1) 3.557(4) 4_565
C(17) C(4) 3.375(4) 4_565
C(18) C(4) 3.596(4) 4_565
C(19) C(20) 3.578(4) 2_556
C(20) Cl(1) 3.562(11) 7_556
C(20) C(19) 3.578(4) 2_556
C(22) C(22) 3.564(4) 2_556
C(22) C(24) 3.448(4) 2_556
C(23) F(6A) 3.436(17) 8_455
C(23) F(6B) 3.449(7) 8_455
C(24) C(22) 3.448(4) 2_556
C(25) C(25) 3.564(4) 2_655
C(25) C(26) 3.479(4) 2_655
C(26) F(6A) 3.461(19) 2_655
C(26) O(4A) 3.361(8) 2_655
C(26) N(1) 3.523(4) 2_655
C(26) C(8) 3.598(4) 4_564
C(26) C(25) 3.479(4) 2_655
C(27) F(5A) 3.375(12) 4_564
C(27) O(5B) 3.149(17) 4_564
C(27) C(8) 3.548(4) 4_564
C(27) C(10) 3.497(4) 4_564
C(29) O(5B) 3.579(13) 4_564
C(29) C(10) 3.397(4) 4_564
C(30) F(4B) 3.481(7) 4_564
C(30) F(5A) 3.579(11) 4_564
C(30) O(5A) 3.465(10) 4_564
C(30) O(5B) 3.313(12) 4_564
C(31) O(3) 3.449(4) 4_565
C(32) C(9) 3.500(4) 4_565
C(33) F(1C) 3.48(2) 4_565
C(33) F(3B) 3.311(16) 4_565
C(35A) Cl(1) 3.310(16) 6_556
C(35B) F(1B) 3.45(2) 3_566
C(35B) F(3B) 3.60(2) 4_565
C(35B) F(4A) 3.543(18) 6_556
C(36A) F(1B) 3.24(2) 3_566
C(36A) F(2C) 3.27(2) 3_566
C(36B) F(6A) 3.54(2) 6_556
C(36B) F(6B) 3.354(14) 6_556
C(36B) C(36B) 3.48(2) 7_467
C(39A) Cl(2) 3.134(14) 7_556
C(41) F(2B) 3.41(3) .
C(41) F(3A) 3.05(2) .
C(41) F(3B) 3.52(2) .
C(41) F(3C) 2.83(3) .
C(41) O(2) 3.47(2) .
C(41) O(5A) 3.29(2) 7_556
Zn(1) H(19) 3.564 4_564
Cl(1) H(9) 2.870 7_556
Cl(1) H(11) 3.183 7_556
Cl(1) H(14) 2.779 7_556
Cl(1) H(23B) 3.388 6_546
Cl(1) H(24C) 3.174 6_546
Cl(1) H(27B) 3.396 6_546
Cl(1) H(30A) 3.441 6_546
Cl(1) H(31B) 2.452 6_546
Cl(1) H(32C) 2.763 6_546
Cl(2) H(3) 3.502 6_545
Cl(2) H(9) 2.953 7_556
Cl(2) H(11) 3.038 7_556
Cl(3) H(9) 3.162 .
Cl(3) H(11) 3.359 .
Cl(3) H(14) 3.301 .
Cl(3) H(31B) 3.410 4_564
F(1A) H(4) 3.566 6_545
F(1A) H(22A) 2.987 3_566
F(1A) H(22A) 3.495 4_564
F(1A) H(23B) 3.364 4_564
F(1A) H(25D) 3.004 3_566
F(1A) H(25D) 3.078 4_564
F(1A) H(33D) 2.907 3_566
F(1A) H(34A) 2.738 3_566
F(1B) H(4) 3.225 6_545
F(1B) H(22A) 2.966 3_566
F(1B) H(25D) 3.075 3_566
F(1B) H(33D) 2.558 3_566
F(1B) H(34A) 2.318 3_566
F(1B) H(35B) 3.428 3_566
F(1C) H(22A) 3.461 3_566
F(1C) H(22A) 3.104 4_564
F(1C) H(23B) 2.915 4_564
F(1C) H(24C) 3.351 4_564
F(1C) H(25D) 3.419 3_566
F(1C) H(25D) 2.700 4_564
F(1C) H(33D) 3.430 3_566
F(1C) H(33D) 3.314 4_564
F(1C) H(34A) 3.309 3_566
F(2A) H(4) 2.498 6_545
F(2A) H(5) 3.446 6_545
F(2A) H(33D) 3.537 3_566
F(2A) H(34A) 3.122 3_566
F(2B) H(4) 2.534 6_545
F(2C) H(4) 2.631 6_545
F(2C) H(5) 3.402 6_545
F(2C) H(33D) 2.948 3_566
F(2C) H(34A) 2.533 3_566
F(2C) H(35B) 3.267 3_566
F(2C) H(36C) 3.534 3_566
F(2C) H(37D) 3.362 3_566
F(3A) H(4) 3.416 6_545
F(3A) H(23B) 2.817 4_564
F(3A) H(24C) 3.086 4_564
F(3A) H(25D) 3.311 4_564
F(3A) H(31B) 3.299 4_564
F(3A) H(32C) 3.555 4_564
F(3A) H(33D) 3.463 4_564
F(3B) H(4) 3.567 6_545
F(3B) H(22A) 3.268 4_564
F(3B) H(23B) 2.527 4_564
F(3B) H(24C) 2.840 4_564
F(3B) H(25D) 2.874 4_564
F(3B) H(31B) 3.119 4_564
F(3B) H(32C) 3.350 4_564
F(3B) H(33D) 3.081 4_564
F(3C) H(4) 2.971 6_545
F(3C) H(23B) 3.448 4_564
F(4A) H(3) 2.736 4_565
F(4A) H(31B) 2.887 6_546
F(4A) H(32C) 2.916 6_546
F(4A) H(33D) 3.334 6_546
F(4A) H(35B) 3.339 6_546
F(4A) H(38E) 3.502 6_546
F(4B) H(2) 3.294 4_565
F(4B) H(3) 2.583 4_565
F(4B) H(5) 3.479 3_666
F(4B) H(31B) 3.488 6_546
F(4B) H(32C) 3.408 6_546
F(4B) H(33D) 3.421 6_546
F(4B) H(35B) 3.104 6_546
F(4B) H(38E) 3.266 6_546
F(5A) H(2) 2.530 4_565
F(5A) H(3) 2.809 4_565
F(5A) H(5) 3.596 3_666
F(5B) H(1) 3.218 2_655
F(5B) H(2) 3.567 2_655
F(5B) H(2) 2.805 4_565
F(6A) H(1) 2.593 2_655
F(6A) H(6) 3.521 3_666
F(6A) H(7) 3.429 3_666
F(6A) H(16) 2.695 8_554
F(6A) H(31B) 3.579 6_546
F(6A) H(32C) 3.417 6_546
F(6A) H(35B) 3.187 6_546
F(6A) H(38E) 2.682 6_546
F(6B) H(1) 2.777 2_655
F(6B) H(16) 2.771 8_554
F(6B) H(30A) 3.324 6_546
F(6B) H(31B) 3.226 6_546
F(6B) H(32C) 3.080 6_546
F(6B) H(35B) 3.018 6_546
F(6B) H(38E) 2.556 6_546
O(1) H(26A) 3.296 3_567
O(1) H(27B) 3.047 3_567
O(1) H(28C) 3.375 3_567
O(2) H(19) 3.150 4_564
O(2) H(23B) 3.209 4_564
O(2) H(24C) 3.426 4_564
O(3) H(10) 2.588 4_564
O(3) H(13) 2.672 4_564
O(3) H(18) 3.336 4_564
O(3) H(19) 2.676 4_564
O(3) H(22A) 3.487 3_566
O(4A) H(1) 2.582 2_655
O(4A) H(2) 3.495 2_655
O(4B) H(1) 3.062 2_655
O(5A) H(2) 3.331 4_565
O(5A) H(3) 2.719 4_565
O(5B) H(2) 2.485 4_565
O(5B) H(3) 2.676 4_565
O(5C) H(1) 3.015 2_655
O(5C) H(2) 2.958 2_655
O(5C) H(2) 2.879 4_565
N(1) H(1) 3.451 2_655
N(1) H(10) 3.129 4_564
N(2) H(19) 3.286 4_564
C(4) H(12) 3.567 4_564
C(4) H(15) 3.362 4_564
C(4) H(35B) 3.286 8_564
C(4) H(38E) 3.256 8_564
C(4) H(39F) 3.438 2_556
C(5) H(12) 3.591 4_564
C(5) H(26A) 3.057 2_556
C(5) H(28C) 3.419 2_556
C(5) H(29D) 3.544 2_556
C(5) H(36C) 3.467 2_556
C(5) H(38E) 3.558 8_564
C(5) H(39F) 3.164 2_556
C(6) H(19) 3.446 4_564
C(6) H(26A) 3.524 2_556
C(7) H(20) 3.444 4_564
C(7) H(21) 3.515 2_556
C(7) H(26A) 3.291 2_556
C(7) H(29D) 3.548 2_556
C(8) H(21) 3.222 2_556
C(8) H(26A) 3.129 2_556
C(8) H(29D) 2.833 2_556
C(9) H(19) 3.128 4_564
C(9) H(20) 2.783 4_564
C(9) H(21) 3.464 2_556
C(9) H(23B) 3.486 4_564
C(9) H(24C) 3.297 4_564
C(10) H(21) 2.884 2_556
C(10) H(29D) 3.204 2_556
C(11) H(20) 3.041 4_564
C(11) H(21) 3.137 2_556
C(11) H(24C) 3.334 4_564
C(11) H(27B) 3.164 4_564
C(12) H(21) 2.840 2_556
C(13) H(21) 3.468 2_556
C(14) H(18) 3.076 2_556
C(16) H(4) 3.528 4_565
C(16) H(12) 3.590 2_556
C(17) H(5) 3.378 4_565
C(17) H(27B) 3.495 3_567
C(17) H(30A) 3.522 3_567
C(18) H(5) 3.384 4_565
C(18) H(12) 3.574 2_556
C(21) H(5) 3.259 4_565
C(21) H(14) 3.515 2_556
C(21) H(30A) 3.184 3_567
C(21) H(37D) 3.500 5_545
C(21) H(39F) 3.255 3_567
C(22) H(1) 3.420 8_455
C(23) H(17) 3.467 2_556
C(23) H(37D) 3.514 5_545
C(24) H(17) 3.440 2_556
C(25) H(1) 3.543 2_655
C(25) H(10) 3.285 4_564
C(26) H(7) 3.190 4_564
C(26) H(10) 3.436 4_564
C(26) H(17) 3.370 8_554
C(27) H(7) 3.488 4_564
C(27) H(10) 3.397 4_564
C(28) H(2) 3.539 2_655
C(28) H(10) 3.019 4_564
C(29) H(10) 3.167 4_564
C(31) H(8) 3.165 4_565
C(31) H(13) 3.434 2_556
C(31) H(18) 3.322 2_556
C(32) H(8) 3.200 4_565
C(32) H(20) 3.063 3_567
C(33) H(8) 3.457 4_565
C(34A) H(6) 3.249 2_556
C(34A) H(9) 3.421 4_565
C(34A) H(12) 3.247 3_567
C(34B) H(6) 3.127 2_556
C(34B) H(7) 3.542 2_556
C(35A) H(6) 3.396 2_556
C(35A) H(12) 3.346 3_567
C(35A) H(15) 3.397 3_567
C(36A) H(5) 3.437 8_465
C(36A) H(6) 3.343 2_556
C(36B) H(5) 3.285 8_465
C(36B) H(6) 3.046 2_556
C(36B) H(15) 3.124 3_567
C(36B) H(37D) 3.218 7_467
C(36B) H(38E) 3.364 7_467
C(36B) H(39F) 3.281 7_467
C(37) H(19) 2.919 4_564
C(37) H(23B) 3.142 4_564
C(37) H(24C) 3.507 4_564
C(37) H(25D) 3.554 4_564
C(38) H(4) 3.335 6_545
C(38) H(23B) 3.255 4_564
C(38) H(25D) 3.487 4_564
C(38) H(34A) 3.458 3_566
C(39A) H(1) 3.372 2_655
C(39A) H(2) 3.351 4_565
C(39A) H(3) 3.423 4_565
C(39B) H(1) 3.057 2_655
C(39B) H(2) 3.204 4_565
C(40) H(1) 3.306 2_655
C(40) H(2) 3.326 4_565
C(40) H(3) 3.310 4_565
C(40) H(38E) 3.485 6_546
C(41) H(9) 3.355 7_556
C(41) H(11) 3.369 7_556
H(1) F(5B) 3.218 2_655
H(1) F(6A) 2.593 2_655
H(1) F(6B) 2.777 2_655
H(1) O(4A) 2.582 2_655
H(1) O(4B) 3.062 2_655
H(1) O(5C) 3.015 2_655
H(1) N(1) 3.451 2_655
H(1) C(22) 3.420 8_554
H(1) C(25) 3.543 2_655
H(1) C(39A) 3.372 2_655
H(1) C(39B) 3.057 2_655
H(1) C(40) 3.306 2_655
H(1) H(7) 3.207 4_564
H(1) H(17) 2.747 8_554
H(2) F(4B) 3.294 4_564
H(2) F(5A) 2.530 4_564
H(2) F(5B) 3.567 2_655
H(2) F(5B) 2.805 4_564
H(2) O(4A) 3.495 2_655
H(2) O(5A) 3.331 4_564
H(2) O(5B) 2.485 4_564
H(2) O(5C) 2.958 2_655
H(2) O(5C) 2.879 4_564
H(2) C(28) 3.539 2_655
H(2) C(39A) 3.351 4_564
H(2) C(39B) 3.204 4_564
H(2) C(40) 3.326 4_564
H(3) Cl(2) 3.502 6_555
H(3) F(4A) 2.736 4_564
H(3) F(4B) 2.583 4_564
H(3) F(5A) 2.809 4_564
H(3) O(5A) 2.719 4_564
H(3) O(5B) 2.676 4_564
H(3) C(39A) 3.423 4_564
H(3) C(40) 3.310 4_564
H(4) F(1A) 3.566 6_555
H(4) F(1B) 3.225 6_555
H(4) F(2A) 2.498 6_555
H(4) F(2B) 2.534 6_555
H(4) F(2C) 2.631 6_555
H(4) F(3A) 3.416 6_555
H(4) F(3B) 3.567 6_555
H(4) F(3C) 2.971 6_555
H(4) C(16) 3.528 4_564
H(4) C(38) 3.335 6_555
H(4) H(11) 3.491 4_564
H(5) F(2A) 3.446 6_555
H(5) F(2C) 3.402 6_555
H(5) F(4B) 3.479 3_666
H(5) F(5A) 3.596 3_666
H(5) C(17) 3.378 4_564
H(5) C(18) 3.384 4_564
H(5) C(21) 3.259 4_564
H(5) C(36A) 3.437 8_564
H(5) C(36B) 3.285 8_564
H(5) H(12) 3.462 4_564
H(5) H(15) 2.645 4_564
H(5) H(35B) 2.599 8_564
H(5) H(36C) 3.582 8_564
H(5) H(37D) 2.991 8_564
H(5) H(38E) 2.700 8_564
H(5) H(39F) 2.978 2_556
H(6) F(6A) 3.521 3_666
H(6) C(34A) 3.249 2_556
H(6) C(34B) 3.127 2_556
H(6) C(35A) 3.396 2_556
H(6) C(36A) 3.343 2_556
H(6) C(36B) 3.046 2_556
H(6) H(12) 3.517 4_564
H(6) H(26A) 2.388 2_556
H(6) H(28C) 2.737 2_556
H(6) H(29D) 2.694 2_556
H(6) H(30A) 3.239 2_556
H(6) H(36C) 2.538 2_556
H(6) H(37D) 2.940 2_556
H(6) H(38E) 3.272 8_564
H(6) H(39F) 2.410 2_556
H(7) F(6A) 3.429 3_666
H(7) C(26) 3.190 4_565
H(7) C(27) 3.488 4_565
H(7) C(34B) 3.542 2_556
H(7) H(1) 3.207 4_565
H(7) H(16) 2.867 6_556
H(7) H(26A) 3.116 2_556
H(7) H(29D) 2.631 2_556
H(7) H(36C) 3.195 2_556
H(7) H(37D) 3.558 2_556
H(8) C(31) 3.165 4_564
H(8) C(32) 3.200 4_564
H(8) C(33) 3.457 4_564
H(8) H(19) 2.467 4_564
H(8) H(20) 2.722 4_564
H(8) H(23B) 2.863 4_564
H(8) H(24C) 2.782 4_564
H(9) Cl(1) 2.870 7_556
H(9) Cl(2) 2.953 7_556
H(9) Cl(3) 3.162 .
H(9) C(34A) 3.421 4_564
H(9) C(41) 3.355 7_556
H(9) H(20) 3.140 4_564
H(9) H(23B) 3.227 4_564
H(9) H(24C) 2.847 4_564
H(9) H(27B) 2.593 4_564
H(10) O(3) 2.588 4_565
H(10) N(1) 3.129 4_565
H(10) C(25) 3.285 4_565
H(10) C(26) 3.436 4_565
H(10) C(27) 3.397 4_565
H(10) C(28) 3.019 4_565
H(10) C(29) 3.167 4_565
H(10) H(21) 3.261 2_556
H(10) H(29D) 3.270 2_556
H(11) Cl(1) 3.183 7_556
H(11) Cl(2) 3.038 7_556
H(11) Cl(3) 3.359 .
H(11) C(41) 3.369 7_556
H(11) H(4) 3.491 4_565
H(12) C(4) 3.567 4_565
H(12) C(5) 3.591 4_565
H(12) C(16) 3.590 2_556
H(12) C(18) 3.574 2_556
H(12) C(34A) 3.247 3_567
H(12) C(35A) 3.346 3_567
H(12) H(5) 3.462 4_565
H(12) H(6) 3.517 4_565
H(12) H(14) 3.215 2_556
H(12) H(26A) 3.193 3_567
H(12) H(27B) 2.703 3_567
H(12) H(28C) 2.937 3_567
H(12) H(30A) 2.637 3_567
H(12) H(39F) 3.295 3_567
H(13) O(3) 2.672 4_565
H(13) C(31) 3.434 2_556
H(13) H(18) 2.694 2_556
H(13) H(21) 3.297 2_556
H(14) Cl(1) 2.779 7_556
H(14) Cl(3) 3.301 .
H(14) C(21) 3.515 2_556
H(14) H(12) 3.215 2_556
H(14) H(30A) 3.493 4_564
H(15) C(4) 3.362 4_565
H(15) C(35A) 3.397 3_567
H(15) C(36B) 3.124 3_567
H(15) H(5) 2.645 4_565
H(15) H(30A) 2.436 3_567
H(15) H(36C) 3.589 5_545
H(15) H(37D) 3.037 5_545
H(15) H(38E) 3.168 3_567
H(15) H(39F) 2.343 3_567
H(16) F(6A) 2.695 8_455
H(16) F(6B) 2.771 8_455
H(16) H(7) 2.867 6_546
H(16) H(36C) 3.256 5_545
H(16) H(37D) 3.068 5_545
H(16) H(38E) 3.340 3_567
H(17) C(23) 3.467 2_556
H(17) C(24) 3.440 2_556
H(17) C(26) 3.370 8_455
H(17) H(1) 2.747 8_455
H(18) O(3) 3.336 4_565
H(18) C(14) 3.076 2_556
H(18) C(31) 3.322 2_556
H(18) H(13) 2.694 2_556
H(18) H(18) 2.368 2_556
H(19) Zn(1) 3.564 4_565
H(19) O(2) 3.150 4_565
H(19) O(3) 2.676 4_565
H(19) N(2) 3.286 4_565
H(19) C(6) 3.446 4_565
H(19) C(9) 3.128 4_565
H(19) C(37) 2.919 4_565
H(19) H(8) 2.467 4_565
H(20) C(7) 3.444 4_565
H(20) C(9) 2.783 4_565
H(20) C(11) 3.041 4_565
H(20) C(32) 3.063 3_567
H(20) H(8) 2.722 4_565
H(20) H(9) 3.140 4_565
H(20) H(20) 2.492 3_567
H(20) H(21) 2.727 3_567
H(20) H(26A) 3.526 3_567
H(20) H(27B) 3.594 3_567
H(21) C(7) 3.515 2_556
H(21) C(8) 3.222 2_556
H(21) C(9) 3.464 2_556
H(21) C(10) 2.884 2_556
H(21) C(11) 3.137 2_556
H(21) C(12) 2.840 2_556
H(21) C(13) 3.468 2_556
H(21) H(10) 3.261 2_556
H(21) H(13) 3.297 2_556
H(21) H(20) 2.727 3_567
H(22A) F(1A) 2.987 3_566
H(22A) F(1A) 3.495 4_565
H(22A) F(1B) 2.966 3_566
H(22A) F(1C) 3.461 3_566
H(22A) F(1C) 3.104 4_565
H(22A) F(3B) 3.268 4_565
H(22A) O(3) 3.487 3_566
H(23B) Cl(1) 3.388 6_556
H(23B) F(1A) 3.364 4_565
H(23B) F(1C) 2.915 4_565
H(23B) F(3A) 2.817 4_565
H(23B) F(3B) 2.527 4_565
H(23B) F(3C) 3.448 4_565
H(23B) O(2) 3.209 4_565
H(23B) C(9) 3.486 4_565
H(23B) C(37) 3.142 4_565
H(23B) C(38) 3.255 4_565
H(23B) H(8) 2.863 4_565
H(23B) H(9) 3.227 4_565
H(24C) Cl(1) 3.174 6_556
H(24C) F(1C) 3.351 4_565
H(24C) F(3A) 3.086 4_565
H(24C) F(3B) 2.840 4_565
H(24C) O(2) 3.426 4_565
H(24C) C(9) 3.297 4_565
H(24C) C(11) 3.334 4_565
H(24C) C(37) 3.507 4_565
H(24C) H(8) 2.782 4_565
H(24C) H(9) 2.847 4_565
H(25D) F(1A) 3.004 3_566
H(25D) F(1A) 3.078 4_565
H(25D) F(1B) 3.075 3_566
H(25D) F(1C) 3.419 3_566
H(25D) F(1C) 2.700 4_565
H(25D) F(3A) 3.311 4_565
H(25D) F(3B) 2.874 4_565
H(25D) C(37) 3.554 4_565
H(25D) C(38) 3.487 4_565
H(26A) O(1) 3.296 3_567
H(26A) C(5) 3.057 2_556
H(26A) C(6) 3.524 2_556
H(26A) C(7) 3.291 2_556
H(26A) C(8) 3.129 2_556
H(26A) H(6) 2.388 2_556
H(26A) H(7) 3.116 2_556
H(26A) H(12) 3.193 3_567
H(26A) H(20) 3.526 3_567
H(27B) Cl(1) 3.396 6_556
H(27B) O(1) 3.047 3_567
H(27B) C(11) 3.164 4_565
H(27B) C(17) 3.495 3_567
H(27B) H(9) 2.593 4_565
H(27B) H(12) 2.703 3_567
H(27B) H(20) 3.594 3_567
H(28C) O(1) 3.375 3_567
H(28C) C(5) 3.419 2_556
H(28C) H(6) 2.737 2_556
H(28C) H(12) 2.937 3_567
H(29D) C(5) 3.544 2_556
H(29D) C(7) 3.548 2_556
H(29D) C(8) 2.833 2_556
H(29D) C(10) 3.204 2_556
H(29D) H(6) 2.694 2_556
H(29D) H(7) 2.631 2_556
H(29D) H(10) 3.270 2_556
H(30A) Cl(1) 3.441 6_556
H(30A) F(6B) 3.324 6_556
H(30A) C(17) 3.522 3_567
H(30A) C(21) 3.184 3_567
H(30A) H(6) 3.239 2_556
H(30A) H(12) 2.637 3_567
H(30A) H(14) 3.493 4_565
H(30A) H(15) 2.436 3_567
H(31B) Cl(1) 2.452 6_556
H(31B) Cl(3) 3.410 4_565
H(31B) F(3A) 3.299 4_565
H(31B) F(3B) 3.119 4_565
H(31B) F(4A) 2.887 6_556
H(31B) F(4B) 3.488 6_556
H(31B) F(6A) 3.579 6_556
H(31B) F(6B) 3.226 6_556
H(32C) Cl(1) 2.763 6_556
H(32C) F(3A) 3.555 4_565
H(32C) F(3B) 3.350 4_565
H(32C) F(4A) 2.916 6_556
H(32C) F(4B) 3.408 6_556
H(32C) F(6A) 3.417 6_556
H(32C) F(6B) 3.080 6_556
H(33D) F(1A) 2.907 3_566
H(33D) F(1B) 2.558 3_566
H(33D) F(1C) 3.430 3_566
H(33D) F(1C) 3.314 4_565
H(33D) F(2A) 3.537 3_566
H(33D) F(2C) 2.948 3_566
H(33D) F(3A) 3.463 4_565
H(33D) F(3B) 3.081 4_565
H(33D) F(4A) 3.334 6_556
H(33D) F(4B) 3.421 6_556
H(34A) F(1A) 2.738 3_566
H(34A) F(1B) 2.318 3_566
H(34A) F(1C) 3.309 3_566
H(34A) F(2A) 3.122 3_566
H(34A) F(2C) 2.533 3_566
H(34A) C(38) 3.458 3_566
H(35B) F(1B) 3.428 3_566
H(35B) F(2C) 3.267 3_566
H(35B) F(4A) 3.339 6_556
H(35B) F(4B) 3.104 6_556
H(35B) F(6A) 3.187 6_556
H(35B) F(6B) 3.018 6_556
H(35B) C(4) 3.286 8_465
H(35B) H(5) 2.599 8_465
H(35B) H(39F) 3.567 7_467
H(36C) F(2C) 3.534 3_566
H(36C) C(5) 3.467 2_556
H(36C) H(5) 3.582 8_465
H(36C) H(6) 2.538 2_556
H(36C) H(7) 3.195 2_556
H(36C) H(15) 3.589 5_455
H(36C) H(16) 3.256 5_455
H(36C) H(38E) 3.294 7_467
H(36C) H(39F) 3.435 7_467
H(37D) F(2C) 3.362 3_566
H(37D) C(21) 3.500 5_455
H(37D) C(23) 3.514 5_455
H(37D) C(36B) 3.218 7_467
H(37D) H(5) 2.991 8_465
H(37D) H(6) 2.940 2_556
H(37D) H(7) 3.558 2_556
H(37D) H(15) 3.037 5_455
H(37D) H(16) 3.068 5_455
H(37D) H(37D) 3.256 7_467
H(37D) H(38E) 2.988 7_467
H(37D) H(39F) 2.893 7_467
H(38E) F(4A) 3.502 6_556
H(38E) F(4B) 3.266 6_556
H(38E) F(6A) 2.682 6_556
H(38E) F(6B) 2.556 6_556
H(38E) C(4) 3.256 8_465
H(38E) C(5) 3.558 8_465
H(38E) C(36B) 3.364 7_467
H(38E) C(40) 3.485 6_556
H(38E) H(5) 2.700 8_465
H(38E) H(6) 3.272 8_465
H(38E) H(15) 3.168 3_567
H(38E) H(16) 3.340 3_567
H(38E) H(36C) 3.294 7_467
H(38E) H(37D) 2.988 7_467
H(38E) H(38E) 3.517 7_467
H(38E) H(39F) 3.042 7_467
H(39F) C(4) 3.438 2_556
H(39F) C(5) 3.164 2_556
H(39F) C(21) 3.255 3_567
H(39F) C(36B) 3.281 7_467
H(39F) H(5) 2.978 2_556
H(39F) H(6) 2.410 2_556
H(39F) H(12) 3.295 3_567
H(39F) H(15) 2.343 3_567
H(39F) H(35B) 3.567 7_467
H(39F) H(36C) 3.435 7_467
H(39F) H(37D) 2.893 7_467
H(39F) H(38E) 3.042 7_467
H(39F) H(39F) 3.355 7_467

loop_
_geom_torsion_atom_site_label_1
_geom_torsion_atom_site_label_2
_geom_torsion_atom_site_label_3
_geom_torsion_atom_site_label_4
_geom_torsion
_geom_torsion_site_symmetry_1
_geom_torsion_site_symmetry_3
_geom_torsion_site_symmetry_4
O(2) Zn(1) O(4A) O(4B) -20.3(13) . . .
O(2) Zn(1) O(4A) O(5C) -139.9(7) . . .
O(2) Zn(1) O(4A) C(39A) -60.4(9) . . .
O(2) Zn(1) O(4A) C(39B) -90.7(13) . . .
O(4A) Zn(1) O(2) C(37) -146.2(3) . . .
O(2) Zn(1) O(4B) O(4A) 162.1(12) . . .
O(2) Zn(1) O(4B) C(39A) -113.0(15) . . .
O(2) Zn(1) O(4B) C(39B) -145.2(15) . . .
O(4B) Zn(1) O(2) C(37) -152.4(4) . . .
O(2) Zn(1) N(1) C(25) -48.8(2) . . .
O(2) Zn(1) N(1) C(28) 130.98(19) . . .
N(1) Zn(1) O(2) C(37) -30.0(2) . . .
O(2) Zn(1) N(2) C(3) -115.70(19) . . .
O(2) Zn(1) N(2) C(6) 68.3(2) . . .
N(2) Zn(1) O(2) C(37) 69.4(2) . . .
O(4A) Zn(1) O(4B) C(39A) 84.9(19) . . .
O(4A) Zn(1) O(4B) C(39B) 52.7(16) . . .
O(4B) Zn(1) O(4A) O(5C) -119.6(16) . . .
O(4B) Zn(1) O(4A) C(39A) -40.2(13) . . .
O(4B) Zn(1) O(4A) C(39B) -70.5(17) . . .
O(4A) Zn(1) N(1) C(25) 79.5(3) . . .
O(4A) Zn(1) N(1) C(28) -100.8(3) . . .
N(1) Zn(1) O(4A) O(4B) -142.9(12) . . .
N(1) Zn(1) O(4A) O(5C) 97.5(7) . . .
N(1) Zn(1) O(4A) C(39A) 176.9(8) . . .
N(1) Zn(1) O(4A) C(39B) 146.7(13) . . .
O(4A) Zn(1) N(2) C(3) 95.6(3) . . .
O(4A) Zn(1) N(2) C(6) -80.4(3) . . .
N(2) Zn(1) O(4A) O(4B) 130.9(12) . . .
N(2) Zn(1) O(4A) O(5C) 11.3(8) . . .
N(2) Zn(1) O(4A) C(39A) 90.7(8) . . .
N(2) Zn(1) O(4A) C(39B) 60.5(13) . . .
O(4B) Zn(1) N(1) C(25) 68.1(4) . . .
O(4B) Zn(1) N(1) C(28) -112.2(3) . . .
N(1) Zn(1) O(4B) O(4A) 40.4(13) . . .
N(1) Zn(1) O(4B) C(39A) 125.3(15) . . .
N(1) Zn(1) O(4B) C(39B) 93.0(15) . . .
O(4B) Zn(1) N(2) C(3) 110.3(4) . . .
O(4B) Zn(1) N(2) C(6) -65.6(4) . . .
N(2) Zn(1) O(4B) O(4A) -54.3(13) . . .
N(2) Zn(1) O(4B) C(39A) 30.6(17) . . .
N(2) Zn(1) O(4B) C(39B) -1.6(16) . . .
N(1) Zn(1) N(2) C(3) -2.47(19) . . .
N(1) Zn(1) N(2) C(6) -178.5(2) . . .
N(2) Zn(1) N(1) C(25) -176.1(2) . . .
N(2) Zn(1) N(1) C(28) 3.58(19) . . .
Cl(3) Cl(1) C(41) Cl(2) -150(5) 7_556 . .
Cl(3) Cl(1) C(41) Cl(3) -16(4) 7_556 . .
Cl(3) Cl(1) C(41) C(41) -13(4) 7_556 . 7_556
C(41) Cl(1) Cl(3) Cl(2) -172(5) . 7_556 7_556
C(41) Cl(1) Cl(3) C(41) 159(6) . 7_556 7_556
C(41) Cl(1) Cl(3) Cl(2) 20(4) . 7_556 .
C(41) Cl(1) Cl(3) Cl(3) 140(9) . 7_556 .
Cl(3) Cl(2) Cl(3) Cl(1) 167.0(17) . 7_556 .
Cl(3) Cl(2) Cl(3) C(41) 9.6(10) . 7_556 7_556
Cl(3) Cl(2) Cl(3) C(41) -32(3) . 7_556 .
Cl(3) Cl(2) Cl(3) Cl(1) 168.9(14) 7_556 . 7_556
Cl(3) Cl(2) Cl(3) C(41) 15.4(15) 7_556 . .
Cl(3) Cl(2) Cl(3) C(41) -14.6(16) 7_556 . 7_556
Cl(3) Cl(2) C(41) Cl(1) 148(2) . . .
Cl(3) Cl(2) C(41) Cl(3) 139(3) . . 7_556
Cl(3) Cl(2) C(41) C(41) 27.7(19) . . 7_556
C(41) Cl(2) Cl(3) Cl(1) 153(2) . . 7_556
C(41) Cl(2) Cl(3) Cl(2) -15.4(16) . . 7_556
C(41) Cl(2) Cl(3) Cl(3) -15.4(15) . . 7_556
C(41) Cl(2) Cl(3) C(41) -30(2) . . 7_556
Cl(3) Cl(2) C(41) Cl(1) 9.0(19) 7_556 . .
Cl(3) Cl(2) C(41) Cl(3) -139(3) 7_556 . .
Cl(3) Cl(2) C(41) C(41) -111(4) 7_556 . 7_556
C(41) Cl(2) Cl(3) Cl(1) -161(3) . 7_556 .
C(41) Cl(2) Cl(3) Cl(2) 32(3) . 7_556 7_556
C(41) Cl(2) Cl(3) C(41) 42(3) . 7_556 7_556
C(41) Cl(2) Cl(3) Cl(3) 32(3) . 7_556 .
Cl(1) Cl(3) Cl(3) Cl(2) 127(5) 7_556 7_556 7_556
Cl(1) Cl(3) Cl(3) C(41) 151(6) 7_556 7_556 7_556
Cl(1) Cl(3) Cl(3) Cl(2) -53(5) 7_556 7_556 .
Cl(1) Cl(3) Cl(3) C(41) -29(6) 7_556 7_556 .
Cl(1) Cl(3) C(41) Cl(1) 174(2) 7_556 . .
Cl(1) Cl(3) C(41) Cl(2) -45(3) 7_556 . .
Cl(1) Cl(3) C(41) Cl(3) 169(2) 7_556 . 7_556
Cl(1) Cl(3) C(41) C(41) 169(3) 7_556 . 7_556
Cl(1) Cl(3) C(41) Cl(2) -35(6) 7_556 7_556 7_556
Cl(1) Cl(3) C(41) Cl(3) -166(3) 7_556 7_556 7_556
Cl(1) Cl(3) C(41) C(41) -166(4) 7_556 7_556 .
Cl(2) Cl(3) Cl(3) Cl(1) -127(5) . 7_556 .
Cl(2) Cl(3) Cl(3) C(41) -156(2) . 7_556 7_556
Cl(2) Cl(3) Cl(3) C(41) 24(2) . 7_556 .
Cl(2) Cl(3) C(41) Cl(1) -141(3) . . .
Cl(2) Cl(3) C(41) Cl(3) -145(3) . . 7_556
Cl(2) Cl(3) C(41) C(41) -145(2) . . 7_556
Cl(2) Cl(3) C(41) Cl(1) -173(5) . 7_556 7_556
Cl(2) Cl(3) C(41) Cl(2) 152(2) . 7_556 7_556
Cl(2) Cl(3) C(41) Cl(3) 21(2) . 7_556 7_556
Cl(2) Cl(3) C(41) C(41) 20.9(14) . 7_556 .
Cl(2) Cl(3) Cl(3) Cl(1) 53(5) 7_556 7_556 .
Cl(2) Cl(3) Cl(3) C(41) 24(2) 7_556 7_556 7_556
Cl(2) Cl(3) Cl(3) C(41) -156(2) 7_556 7_556 .
Cl(2) Cl(3) C(41) Cl(1) 25.5(19) 7_556 . .
Cl(2) Cl(3) C(41) Cl(2) 166.3(14) 7_556 . .
Cl(2) Cl(3) C(41) Cl(3) 21(2) 7_556 . 7_556
Cl(2) Cl(3) C(41) C(41) 21.1(17) 7_556 . 7_556
Cl(2) Cl(3) C(41) Cl(1) 35(6) 7_556 7_556 7_556
Cl(2) Cl(3) C(41) Cl(3) -131(4) 7_556 7_556 7_556
Cl(2) Cl(3) C(41) C(41) -131(3) 7_556 7_556 .
Cl(3) Cl(3) C(41) Cl(1) 4.4(10) 7_556 . .
Cl(3) Cl(3) C(41) Cl(2) 145(3) 7_556 . .
C(41) Cl(3) Cl(3) Cl(1) -151(6) . 7_556 .
C(41) Cl(3) Cl(3) Cl(2) 156(2) . 7_556 7_556
C(41) Cl(3) Cl(3) Cl(2) -24(2) . 7_556 .
Cl(3) Cl(3) C(41) Cl(1) 166(3) 7_556 7_556 7_556
Cl(3) Cl(3) C(41) Cl(2) 131(4) 7_556 7_556 7_556
C(41) Cl(3) Cl(3) Cl(1) 29(6) 7_556 7_556 .
C(41) Cl(3) Cl(3) Cl(2) -24(2) 7_556 7_556 7_556
C(41) Cl(3) Cl(3) Cl(2) 156(2) 7_556 7_556 .
C(41) Cl(3) C(41) Cl(1) 166(4) . 7_556 7_556
C(41) Cl(3) C(41) Cl(2) 131(3) . 7_556 7_556
C(41) Cl(3) C(41) Cl(1) 4(2) 7_556 . .
C(41) Cl(3) C(41) Cl(2) 145(2) 7_556 . .
F(1B) F(1A) F(1C) F(3B) 31(9) . . .
F(1B) F(1A) F(1C) C(38) 44(5) . . .
F(1C) F(1A) F(1B) F(2C) -34(9) . . .
F(1C) F(1A) F(1B) C(38) -44(5) . . .
F(1B) F(1A) C(38) F(1C) -150(5) . . .
F(1B) F(1A) C(38) F(2A) -15(3) . . .
F(1B) F(1A) C(38) F(2B) -38(3) . . .
F(1B) F(1A) C(38) F(2C) -5(3) . . .
F(1B) F(1A) C(38) F(3A) -134(2) . . .
F(1B) F(1A) C(38) F(3B) -142(2) . . .
F(1B) F(1A) C(38) F(3C) -107(3) . . .
F(1B) F(1A) C(38) C(37) 104(2) . . .
C(38) F(1A) F(1B) F(1C) 44(5) . . .
C(38) F(1A) F(1B) F(2C) 9(5) . . .
F(1C) F(1A) C(38) F(1B) 150(5) . . .
F(1C) F(1A) C(38) F(2A) 136(3) . . .
F(1C) F(1A) C(38) F(2B) 112(3) . . .
F(1C) F(1A) C(38) F(2C) 145(3) . . .
F(1C) F(1A) C(38) F(3A) 16(3) . . .
F(1C) F(1A) C(38) F(3B) 8(3) . . .
F(1C) F(1A) C(38) F(3C) 43(4) . . .
F(1C) F(1A) C(38) C(37) -106(3) . . .
C(38) F(1A) F(1C) F(1B) -44(5) . . .
C(38) F(1A) F(1C) F(3B) -13(5) . . .
F(1A) F(1B) F(1C) F(3B) -157(6) . . .
F(1A) F(1B) F(1C) C(38) -132(6) . . .
F(1A) F(1B) F(2C) F(2A) 14(9) . . .
F(1A) F(1B) F(2C) F(2B) 16(7) . . .
F(1A) F(1B) F(2C) C(38) -10(5) . . .
F(1A) F(1B) C(38) F(1C) 16(2) . . .
F(1A) F(1B) C(38) F(2A) 166(3) . . .
F(1A) F(1B) C(38) F(2B) 150(2) . . .
F(1A) F(1B) C(38) F(2C) 174(3) . . .
F(1A) F(1B) C(38) F(3A) 56(3) . . .
F(1A) F(1B) C(38) F(3B) 40(3) . . .
F(1A) F(1B) C(38) F(3C) 92(3) . . .
F(1A) F(1B) C(38) C(37) -86(2) . . .
F(1C) F(1B) F(2C) F(2A) -1(5) . . .
F(1C) F(1B) F(2C) F(2B) 2(3) . . .
F(1C) F(1B) F(2C) C(38) -25(2) . . .
F(2C) F(1B) F(1C) F(1A) 156(6) . . .
F(2C) F(1B) F(1C) F(3B) -1(3) . . .
F(2C) F(1B) F(1C) C(38) 24(2) . . .
F(1C) F(1B) C(38) F(1A) -16(2) . . .
F(1C) F(1B) C(38) F(2A) 149(2) . . .
F(1C) F(1B) C(38) F(2B) 133.3(19) . . .
F(1C) F(1B) C(38) F(2C) 157(2) . . .
F(1C) F(1B) C(38) F(3A) 39(2) . . .
F(1C) F(1B) C(38) F(3B) 24(2) . . .
F(1C) F(1B) C(38) F(3C) 75(3) . . .
F(1C) F(1B) C(38) C(37) -102.5(19) . . .
C(38) F(1B) F(1C) F(1A) 132(6) . . .
C(38) F(1B) F(1C) F(3B) -26(2) . . .
F(2C) F(1B) C(38) F(1A) -174(3) . . .
F(2C) F(1B) C(38) F(1C) -157(2) . . .
F(2C) F(1B) C(38) F(2A) -7.8(16) . . .
F(2C) F(1B) C(38) F(2B) -24.0(18) . . .
F(2C) F(1B) C(38) F(3A) -118.0(17) . . .
F(2C) F(1B) C(38) F(3B) -133.6(17) . . .
F(2C) F(1B) C(38) F(3C) -82(2) . . .
F(2C) F(1B) C(38) C(37) 100.3(16) . . .
C(38) F(1B) F(2C) F(2A) 24(4) . . .
C(38) F(1B) F(2C) F(2B) 26.5(18) . . .
F(1A) F(1C) F(3B) F(3A) -9(8) . . .
F(1A) F(1C) F(3B) F(3C) -19(7) . . .
F(1A) F(1C) F(3B) C(38) 15(5) . . .
F(1A) F(1C) C(38) F(1B) -16(2) . . .
F(1A) F(1C) C(38) F(2A) -53(3) . . .
F(1A) F(1C) C(38) F(2B) -91(3) . . .
F(1A) F(1C) C(38) F(2C) -35(3) . . .
F(1A) F(1C) C(38) F(3A) -164(3) . . .
F(1A) F(1C) C(38) F(3B) -171(4) . . .
F(1A) F(1C) C(38) F(3C) -145(3) . . .
F(1A) F(1C) C(38) C(37) 84(3) . . .
F(1B) F(1C) F(3B) F(3A) 4(5) . . .
F(1B) F(1C) F(3B) F(3C) -6(3) . . .
F(1B) F(1C) F(3B) C(38) 28(2) . . .
F(1B) F(1C) C(38) F(1A) 16(2) . . .
F(1B) F(1C) C(38) F(2A) -37(2) . . .
F(1B) F(1C) C(38) F(2B) -75(2) . . .
F(1B) F(1C) C(38) F(2C) -19(2) . . .
F(1B) F(1C) C(38) F(3A) -148.0(19) . . .
F(1B) F(1C) C(38) F(3B) -154(2) . . .
F(1B) F(1C) C(38) F(3C) -128.4(18) . . .
F(1B) F(1C) C(38) C(37) 100.4(17) . . .
F(3B) F(1C) C(38) F(1A) 171(4) . . .
F(3B) F(1C) C(38) F(1B) 154(2) . . .
F(3B) F(1C) C(38) F(2A) 117.7(15) . . .
F(3B) F(1C) C(38) F(2B) 79(2) . . .
F(3B) F(1C) C(38) F(2C) 135.2(15) . . .
F(3B) F(1C) C(38) F(3A) 6.2(12) . . .
F(3B) F(1C) C(38) F(3C) 25.8(16) . . .
F(3B) F(1C) C(38) C(37) -105.4(11) . . .
C(38) F(1C) F(3B) F(3A) -24(4) . . .
C(38) F(1C) F(3B) F(3C) -33(2) . . .
F(2B) F(2A) F(2C) F(1B) 8(10) . . .
F(2B) F(2A) F(2C) C(38) 29(6) . . .
F(2C) F(2A) F(2B) F(3C) -1(6) . . .
F(2C) F(2A) F(2B) C(38) -29(6) . . .
F(2B) F(2A) C(38) F(1A) -144.3(17) . . .
F(2B) F(2A) C(38) F(1B) -150.4(19) . . .
F(2B) F(2A) C(38) F(1C) -124(2) . . .
F(2B) F(2A) C(38) F(2C) -165(3) . . .
F(2B) F(2A) C(38) F(3A) -27.5(19) . . .
F(2B) F(2A) C(38) F(3B) -46(2) . . .
F(2B) F(2A) C(38) F(3C) -20(2) . . .
F(2B) F(2A) C(38) C(37) 97.6(16) . . .
C(38) F(2A) F(2B) F(2C) 29(6) . . .
C(38) F(2A) F(2B) F(3C) 28(2) . . .
F(2C) F(2A) C(38) F(1A) 21(3) . . .
F(2C) F(2A) C(38) F(1B) 14(2) . . .
F(2C) F(2A) C(38) F(1C) 41(3) . . .
F(2C) F(2A) C(38) F(2B) 165(3) . . .
F(2C) F(2A) C(38) F(3A) 137(2) . . .
F(2C) F(2A) C(38) F(3B) 118(2) . . .
F(2C) F(2A) C(38) F(3C) 145(3) . . .
F(2C) F(2A) C(38) C(37) -98(2) . . .
C(38) F(2A) F(2C) F(1B) -22(4) . . .
C(38) F(2A) F(2C) F(2B) -29(6) . . .
F(2A) F(2B) F(2C) F(1B) -174(8) . . .
F(2A) F(2B) F(2C) C(38) -147(7) . . .
F(2A) F(2B) F(3C) F(3A) -27(7) . . .
F(2A) F(2B) F(3C) F(3B) -13(4) . . .
F(2A) F(2B) F(3C) C(38) -30(2) . . .
F(2A) F(2B) C(38) F(1A) 47(2) . . .
F(2A) F(2B) C(38) F(1B) 31(2) . . .
F(2A) F(2B) C(38) F(1C) 81(2) . . .
F(2A) F(2B) C(38) F(2C) 8.0(19) . . .
F(2A) F(2B) C(38) F(3A) 154.3(18) . . .
F(2A) F(2B) C(38) F(3B) 143.6(17) . . .
F(2A) F(2B) C(38) F(3C) 155(2) . . .
F(2A) F(2B) C(38) C(37) -94.6(17) . . .
F(2C) F(2B) F(3C) F(3A) -27(7) . . .
F(2C) F(2B) F(3C) F(3B) -13(4) . . .
F(2C) F(2B) F(3C) C(38) -30.8(19) . . .
F(3C) F(2B) F(2C) F(1B) 5(3) . . .
F(3C) F(2B) F(2C) F(2A) 179(5) . . .
F(3C) F(2B) F(2C) C(38) 31.4(19) . . .
F(2C) F(2B) C(38) F(1A) 39.3(18) . . .
F(2C) F(2B) C(38) F(1B) 23.2(17) . . .
F(2C) F(2B) C(38) F(1C) 73(2) . . .
F(2C) F(2B) C(38) F(2A) -8.0(19) . . .
F(2C) F(2B) C(38) F(3A) 146.3(15) . . .
F(2C) F(2B) C(38) F(3B) 135.6(15) . . .
F(2C) F(2B) C(38) F(3C) 147(2) . . .
F(2C) F(2B) C(38) C(37) -102.6(14) . . .
C(38) F(2B) F(2C) F(1B) -26.6(19) . . .
C(38) F(2B) F(2C) F(2A) 147(7) . . .
F(3C) F(2B) C(38) F(1A) -108(2) . . .
F(3C) F(2B) C(38) F(1B) -124(2) . . .
F(3C) F(2B) C(38) F(1C) -75(2) . . .
F(3C) F(2B) C(38) F(2A) -155(2) . . .
F(3C) F(2B) C(38) F(2C) -147(2) . . .
F(3C) F(2B) C(38) F(3A) -1.1(19) . . .
F(3C) F(2B) C(38) F(3B) -12(2) . . .
F(3C) F(2B) C(38) C(37) 109.9(18) . . .
C(38) F(2B) F(3C) F(3A) 4(5) . . .
C(38) F(2B) F(3C) F(3B) 17(2) . . .
F(1B) F(2C) C(38) F(1A) 2.7(15) . . .
F(1B) F(2C) C(38) F(1C) 17(2) . . .
F(1B) F(2C) C(38) F(2A) 163(3) . . .
F(1B) F(2C) C(38) F(2B) 153.3(19) . . .
F(1B) F(2C) C(38) F(3A) 107.9(17) . . .
F(1B) F(2C) C(38) F(3B) 78(2) . . .
F(1B) F(2C) C(38) F(3C) 127(2) . . .
F(1B) F(2C) C(38) C(37) -104.7(13) . . .
F(2A) F(2C) C(38) F(1A) -160(3) . . .
F(2A) F(2C) C(38) F(1B) -163(3) . . .
F(2A) F(2C) C(38) F(1C) -146(2) . . .
F(2A) F(2C) C(38) F(2B) -9(2) . . .
F(2A) F(2C) C(38) F(3A) -55(3) . . .
F(2A) F(2C) C(38) F(3B) -84(3) . . .
F(2A) F(2C) C(38) F(3C) -36(3) . . .
F(2A) F(2C) C(38) C(37) 93(2) . . .
F(2B) F(2C) C(38) F(1A) -150.6(14) . . .
F(2B) F(2C) C(38) F(1B) -153.3(19) . . .
F(2B) F(2C) C(38) F(1C) -136.2(16) . . .
F(2B) F(2C) C(38) F(2A) 9(2) . . .
F(2B) F(2C) C(38) F(3A) -45.4(18) . . .
F(2B) F(2C) C(38) F(3B) -74.8(18) . . .
F(2B) F(2C) C(38) F(3C) -27(2) . . .
F(2B) F(2C) C(38) C(37) 102.1(11) . . .
F(3B) F(3A) F(3C) F(2B) 42(10) . . .
F(3B) F(3A) F(3C) C(38) 45(6) . . .
F(3C) F(3A) F(3B) F(1C) -24(9) . . .
F(3C) F(3A) F(3B) C(38) -44(6) . . .
F(3B) F(3A) C(38) F(1A) -21(2) . . .
F(3B) F(3A) C(38) F(1B) -43(3) . . .
F(3B) F(3A) C(38) F(1C) -15(2) . . .
F(3B) F(3A) C(38) F(2A) -137(2) . . .
F(3B) F(3A) C(38) F(2B) -151(2) . . .
F(3B) F(3A) C(38) F(2C) -114(2) . . .
F(3B) F(3A) C(38) F(3C) -153(4) . . .
F(3B) F(3A) C(38) C(37) 99(2) . . .
C(38) F(3A) F(3B) F(1C) 20(3) . . .
C(38) F(3A) F(3B) F(3C) 44(6) . . .
F(3C) F(3A) C(38) F(1A) 132(3) . . .
F(3C) F(3A) C(38) F(1B) 110(3) . . .
F(3C) F(3A) C(38) F(1C) 139(3) . . .
F(3C) F(3A) C(38) F(2A) 16(3) . . .
F(3C) F(3A) C(38) F(2B) 2(3) . . .
F(3C) F(3A) C(38) F(2C) 40(3) . . .
F(3C) F(3A) C(38) F(3B) 153(4) . . .
F(3C) F(3A) C(38) C(37) -108(2) . . .
C(38) F(3A) F(3C) F(2B) -3(5) . . .
C(38) F(3A) F(3C) F(3B) -45(6) . . .
F(1C) F(3B) F(3C) F(2B) 14(4) . . .
F(1C) F(3B) F(3C) F(3A) 162(6) . . .
F(1C) F(3B) F(3C) C(38) 31.0(19) . . .
F(1C) F(3B) C(38) F(1A) -4.0(17) . . .
F(1C) F(3B) C(38) F(1B) -19.7(18) . . .
F(1C) F(3B) C(38) F(2A) -111.2(18) . . .
F(1C) F(3B) C(38) F(2B) -134.4(16) . . .
F(1C) F(3B) C(38) F(2C) -77(2) . . .
F(1C) F(3B) C(38) F(3A) -164(3) . . .
F(1C) F(3B) C(38) F(3C) -147(2) . . .
F(1C) F(3B) C(38) C(37) 106.1(15) . . .
F(3A) F(3B) F(3C) F(2B) -148(8) . . .
F(3A) F(3B) F(3C) C(38) -131(6) . . .
F(3A) F(3B) C(38) F(1A) 160(2) . . .
F(3A) F(3B) C(38) F(1B) 144(2) . . .
F(3A) F(3B) C(38) F(1C) 164(3) . . .
F(3A) F(3B) C(38) F(2A) 52(2) . . .
F(3A) F(3B) C(38) F(2B) 29(2) . . .
F(3A) F(3B) C(38) F(2C) 86(2) . . .
F(3A) F(3B) C(38) F(3C) 17(2) . . .
F(3A) F(3B) C(38) C(37) -90(2) . . .
F(3C) F(3B) C(38) F(1A) 142.8(18) . . .
F(3C) F(3B) C(38) F(1B) 127.1(18) . . .
F(3C) F(3B) C(38) F(1C) 147(2) . . .
F(3C) F(3B) C(38) F(2A) 36(2) . . .
F(3C) F(3B) C(38) F(2B) 12.4(18) . . .
F(3C) F(3B) C(38) F(2C) 70(2) . . .
F(3C) F(3B) C(38) F(3A) -17(2) . . .
F(3C) F(3B) C(38) C(37) -107.1(16) . . .
C(38) F(3B) F(3C) F(2B) -17(2) . . .
C(38) F(3B) F(3C) F(3A) 131(6) . . .
F(2B) F(3C) C(38) F(1A) 117.3(19) . . .
F(2B) F(3C) C(38) F(1B) 86(2) . . .
F(2B) F(3C) C(38) F(1C) 134.7(19) . . .
F(2B) F(3C) C(38) F(2A) 12.9(14) . . .
F(2B) F(3C) C(38) F(2C) 28(2) . . .
F(2B) F(3C) C(38) F(3A) 178(3) . . .
F(2B) F(3C) C(38) F(3B) 165(2) . . .
F(2B) F(3C) C(38) C(37) -96.1(12) . . .
F(3A) F(3C) C(38) F(1A) -60(2) . . .
F(3A) F(3C) C(38) F(1B) -91(2) . . .
F(3A) F(3C) C(38) F(1C) -43(3) . . .
F(3A) F(3C) C(38) F(2A) -165(2) . . .
F(3A) F(3C) C(38) F(2B) -178(3) . . .
F(3A) F(3C) C(38) F(2C) -149(2) . . .
F(3A) F(3C) C(38) F(3B) -13(2) . . .
F(3A) F(3C) C(38) C(37) 86(3) . . .
F(3B) F(3C) C(38) F(1A) -47.5(17) . . .
F(3B) F(3C) C(38) F(1B) -78.4(19) . . .
F(3B) F(3C) C(38) F(1C) -30.1(19) . . .
F(3B) F(3C) C(38) F(2A) -151.9(16) . . .
F(3B) F(3C) C(38) F(2B) -165(2) . . .
F(3B) F(3C) C(38) F(2C) -136.4(15) . . .
F(3B) F(3C) C(38) F(3A) 13(2) . . .
F(3B) F(3C) C(38) C(37) 99.1(17) . . .
F(4B) F(4A) C(40) F(5A) -22.4(7) . . .
F(4B) F(4A) C(40) F(5B) -28.7(12) . . .
F(4B) F(4A) C(40) F(6A) 97.7(9) . . .
F(4B) F(4A) C(40) F(6B) 103.5(6) . . .
F(4B) F(4A) C(40) C(39A) -142.4(7) . . .
F(4B) F(4A) C(40) C(39B) -138.9(9) . . .
C(40) F(4A) F(4B) F(5A) 31.8(9) . . .
F(4A) F(4B) F(5A) F(5B) -56.8(17) . . .
F(4A) F(4B) F(5A) C(40) -34.1(10) . . .
F(4A) F(4B) C(40) F(5A) 151.9(9) . . .
F(4A) F(4B) C(40) F(5B) 165.1(6) . . .
F(4A) F(4B) C(40) F(6A) -104.9(13) . . .
F(4A) F(4B) C(40) F(6B) -88.1(7) . . .
F(4A) F(4B) C(40) C(39A) 46.6(9) . . .
F(4A) F(4B) C(40) C(39B) 66.8(12) . . .
F(5A) F(4B) C(40) F(4A) -151.9(9) . . .
F(5A) F(4B) C(40) F(5B) 13.2(6) . . .
F(5A) F(4B) C(40) F(6A) 103.2(13) . . .
F(5A) F(4B) C(40) F(6B) 120.1(7) . . .
F(5A) F(4B) C(40) C(39A) -105.3(9) . . .
F(5A) F(4B) C(40) C(39B) -85.1(11) . . .
C(40) F(4B) F(5A) F(5B) -22.7(11) . . .
F(4B) F(5A) F(5B) C(40) 21.4(10) . . .
F(4B) F(5A) C(40) F(4A) 21.7(7) . . .
F(4B) F(5A) C(40) F(5B) -162.7(9) . . .
F(4B) F(5A) C(40) F(6A) -99.7(13) . . .
F(4B) F(5A) C(40) F(6B) -85.0(7) . . .
F(4B) F(5A) C(40) C(39A) 110.8(7) . . .
F(4B) F(5A) C(40) C(39B) 131.5(9) . . .
F(5B) F(5A) C(40) F(4A) -175.6(6) . . .
F(5B) F(5A) C(40) F(4B) 162.7(9) . . .
F(5B) F(5A) C(40) F(6A) 63.0(13) . . .
F(5B) F(5A) C(40) F(6B) 77.7(8) . . .
F(5B) F(5A) C(40) C(39A) -86.6(7) . . .
F(5B) F(5A) C(40) C(39B) -65.8(9) . . .
F(5A) F(5B) C(40) F(4A) 8.2(12) . . .
F(5A) F(5B) C(40) F(4B) -14.0(7) . . .
F(5A) F(5B) C(40) F(6A) -124.5(10) . . .
F(5A) F(5B) C(40) F(6B) -123.1(7) . . .
F(5A) F(5B) C(40) C(39A) 115.8(8) . . .
F(5A) F(5B) C(40) C(39B) 122.7(10) . . .
F(6B) F(6A) C(40) F(4A) 20(2) . . .
F(6B) F(6A) C(40) F(4B) 76(2) . . .
F(6B) F(6A) C(40) F(5A) 133(2) . . .
F(6B) F(6A) C(40) F(5B) 175(2) . . .
F(6B) F(6A) C(40) C(39A) -77(3) . . .
F(6B) F(6A) C(40) C(39B) -98(2) . . .
F(6A) F(6B) C(40) F(4A) -161(2) . . .
F(6A) F(6B) C(40) F(4B) -110(2) . . .
F(6A) F(6B) C(40) F(5A) -54(2) . . .
F(6A) F(6B) C(40) F(5B) -5(2) . . .
F(6A) F(6B) C(40) C(39A) 111(2) . . .
F(6A) F(6B) C(40) C(39B) 89(2) . . .
C(15) O(1) C(31) C(32) 171.4(2) . . .
C(31) O(1) C(15) C(14) 7.0(4) . . .
C(31) O(1) C(15) C(17) -172.4(2) . . .
Zn(1) O(2) C(37) O(3) -15.6(5) . . .
Zn(1) O(2) C(37) C(38) 163.3(2) . . .
Zn(1) O(4A) O(4B) C(39A) -143.6(9) . . .
Zn(1) O(4A) O(4B) C(39B) -136.1(9) . . .
Zn(1) O(4A) O(5C) C(39A) 119.0(7) . . .
Zn(1) O(4A) O(5C) C(39B) 126.9(15) . . .
Zn(1) O(4A) C(39A) O(4B) 43.5(13) . . .
Zn(1) O(4A) C(39A) O(5A) 8.8(17) . . .
Zn(1) O(4A) C(39A) O(5B) -49.1(16) . . .
Zn(1) O(4A) C(39A) O(5C) -105.5(8) . . .
Zn(1) O(4A) C(39A) C(39B) -119(2) . . .
Zn(1) O(4A) C(39A) C(40) 173.8(5) . . .
Zn(1) O(4A) C(39B) O(4B) 64.5(14) . . .
Zn(1) O(4A) C(39B) O(5A) 51.6(15) . . .
Zn(1) O(4A) C(39B) O(5B) 14(2) . . .
Zn(1) O(4A) C(39B) O(5C) -81.8(17) . . .
Zn(1) O(4A) C(39B) C(39A) 81(2) . . .
Zn(1) O(4A) C(39B) C(40) 154.7(9) . . .
O(4B) O(4A) O(5C) C(39A) 33.6(16) . . .
O(4B) O(4A) O(5C) C(39B) 42(2) . . .
O(5C) O(4A) O(4B) Zn(1) 108.7(12) . . .
O(5C) O(4A) O(4B) C(39A) -34.9(16) . . .
O(5C) O(4A) O(4B) C(39B) -27.5(13) . . .
O(4B) O(4A) C(39A) O(5A) -34.7(18) . . .
O(4B) O(4A) C(39A) O(5B) -92.6(18) . . .
O(4B) O(4A) C(39A) O(5C) -149.0(15) . . .
O(4B) O(4A) C(39A) C(39B) -162(2) . . .
O(4B) O(4A) C(39A) C(40) 130.3(15) . . .
C(39A) O(4A) O(4B) Zn(1) 143.6(9) . . .
C(39A) O(4A) O(4B) C(39B) 7.5(11) . . .
O(4B) O(4A) C(39B) O(5A) -13.0(15) . . .
O(4B) O(4A) C(39B) O(5B) -51(2) . . .
O(4B) O(4A) C(39B) O(5C) -146.4(17) . . .
O(4B) O(4A) C(39B) C(39A) 16(2) . . .
O(4B) O(4A) C(39B) C(40) 90.2(18) . . .
C(39B) O(4A) O(4B) Zn(1) 136.1(9) . . .
C(39B) O(4A) O(4B) C(39A) -7.5(11) . . .
O(5C) O(4A) C(39A) O(4B) 149.0(15) . . .
O(5C) O(4A) C(39A) O(5A) 114.4(14) . . .
O(5C) O(4A) C(39A) O(5B) 56.4(13) . . .
O(5C) O(4A) C(39A) C(39B) -13(2) . . .
O(5C) O(4A) C(39A) C(40) -80.7(9) . . .
C(39A) O(4A) O(5C) C(39B) 7.9(14) . . .
O(5C) O(4A) C(39B) O(4B) 146.4(17) . . .
O(5C) O(4A) C(39B) O(5A) 133.4(18) . . .
O(5C) O(4A) C(39B) O(5B) 96(2) . . .
O(5C) O(4A) C(39B) C(39A) 162(3) . . .
O(5C) O(4A) C(39B) C(40) -123(2) . . .
C(39B) O(4A) O(5C) C(39A) -7.9(14) . . .
C(39A) O(4A) C(39B) O(4B) -16(2) . . .
C(39A) O(4A) C(39B) O(5A) -29.0(16) . . .
C(39A) O(4A) C(39B) O(5B) -67(2) . . .
C(39A) O(4A) C(39B) O(5C) -162(3) . . .
C(39A) O(4A) C(39B) C(40) 74.2(19) . . .
C(39B) O(4A) C(39A) O(4B) 162(2) . . .
C(39B) O(4A) C(39A) O(5A) 127(2) . . .
C(39B) O(4A) C(39A) O(5B) 70(2) . . .
C(39B) O(4A) C(39A) O(5C) 13(2) . . .
C(39B) O(4A) C(39A) C(40) -68(2) . . .
Zn(1) O(4B) C(39A) O(4A) -85.5(18) . . .
Zn(1) O(4B) C(39A) O(5A) 67.5(18) . . .
Zn(1) O(4B) C(39A) O(5B) 18(2) . . .
Zn(1) O(4B) C(39A) O(5C) -57.4(16) . . .
Zn(1) O(4B) C(39A) C(39B) -70(2) . . .
Zn(1) O(4B) C(39A) C(40) -152.0(10) . . .
Zn(1) O(4B) C(39B) O(4A) -63.6(15) . . .
Zn(1) O(4B) C(39B) O(5A) 103.9(12) . . .
Zn(1) O(4B) C(39B) O(5B) 75.9(18) . . .
Zn(1) O(4B) C(39B) O(5C) -25(2) . . .
Zn(1) O(4B) C(39B) C(39A) 133.6(18) . . .
Zn(1) O(4B) C(39B) C(40) -172.1(8) . . .
O(4A) O(4B) C(39A) O(5A) 152.9(14) . . .
O(4A) O(4B) C(39A) O(5B) 103.5(18) . . .
O(4A) O(4B) C(39A) O(5C) 28.1(14) . . .
O(4A) O(4B) C(39A) C(39B) 15(2) . . .
O(4A) O(4B) C(39A) C(40) -66.6(18) . . .
O(4A) O(4B) C(39B) O(5A) 167.5(15) . . .
O(4A) O(4B) C(39B) O(5B) 139.5(18) . . .
O(4A) O(4B) C(39B) O(5C) 39(2) . . .
O(4A) O(4B) C(39B) C(39A) -163(2) . . .
O(4A) O(4B) C(39B) C(40) -108.5(19) . . .
C(39A) O(4B) C(39B) O(4A) 163(2) . . .
C(39A) O(4B) C(39B) O(5A) -29.7(17) . . .
C(39A) O(4B) C(39B) O(5B) -58(2) . . .
C(39A) O(4B) C(39B) O(5C) -158(3) . . .
C(39A) O(4B) C(39B) C(40) 54.3(16) . . .
C(39B) O(4B) C(39A) O(4A) -15(2) . . .
C(39B) O(4B) C(39A) O(5A) 138(2) . . .
C(39B) O(4B) C(39A) O(5B) 88(2) . . .
C(39B) O(4B) C(39A) O(5C) 13(2) . . .
C(39B) O(4B) C(39A) C(40) -82(2) . . .
O(5B) O(5A) C(39A) O(4A) -97.7(15) . . .
O(5B) O(5A) C(39A) O(4B) -114.0(13) . . .
O(5B) O(5A) C(39A) O(5C) -12.9(13) . . .
O(5B) O(5A) C(39A) C(39B) -14(3) . . .
O(5B) O(5A) C(39A) C(40) 96.9(11) . . .
C(39A) O(5A) O(5B) C(39B) 3.6(9) . . .
O(5B) O(5A) C(39B) O(4A) -125.1(16) . . .
O(5B) O(5A) C(39B) O(4B) -131.5(15) . . .
O(5B) O(5A) C(39B) O(5C) -14(2) . . .
O(5B) O(5A) C(39B) C(39A) 164(4) . . .
O(5B) O(5A) C(39B) C(40) 108.4(14) . . .
C(39B) O(5A) O(5B) C(39A) -3.6(9) . . .
C(39A) O(5A) C(39B) O(4A) 71(3) . . .
C(39A) O(5A) C(39B) O(4B) 64(3) . . .
C(39A) O(5A) C(39B) O(5B) -164(4) . . .
C(39A) O(5A) C(39B) O(5C) -178(2) . . .
C(39A) O(5A) C(39B) C(40) -56(3) . . .
C(39B) O(5A) C(39A) O(4A) -84(3) . . .
C(39B) O(5A) C(39A) O(4B) -100(3) . . .
C(39B) O(5A) C(39A) O(5B) 14(3) . . .
C(39B) O(5A) C(39A) O(5C) 1.2(15) . . .
C(39B) O(5A) C(39A) C(40) 111(3) . . .
O(5A) O(5B) C(39A) O(4A) 117.4(12) . . .
O(5A) O(5B) C(39A) O(4B) 84.8(14) . . .
O(5A) O(5B) C(39A) O(5C) 168.9(11) . . .
O(5A) O(5B) C(39A) C(39B) 170(2) . . .
O(5A) O(5B) C(39A) C(40) -103.0(10) . . .
O(5A) O(5B) C(39B) O(4A) 72.8(19) . . .
O(5A) O(5B) C(39B) O(4B) 49.5(14) . . .
O(5A) O(5B) C(39B) O(5C) 169.2(16) . . .
O(5A) O(5B) C(39B) C(39A) -9(2) . . .
O(5A) O(5B) C(39B) C(40) -75.2(11) . . .
C(39A) O(5B) C(39B) O(4A) 81(2) . . .
C(39A) O(5B) C(39B) O(4B) 58.2(18) . . .
C(39A) O(5B) C(39B) O(5A) 9(2) . . .
C(39A) O(5B) C(39B) O(5C) 178(3) . . .
C(39A) O(5B) C(39B) C(40) -66.5(19) . . .
C(39B) O(5B) C(39A) O(4A) -53(2) . . .
C(39B) O(5B) C(39A) O(4B) -86(2) . . .
C(39B) O(5B) C(39A) O(5A) -170(2) . . .
C(39B) O(5B) C(39A) O(5C) -2(2) . . .
C(39B) O(5B) C(39A) C(40) 87(2) . . .
O(4A) O(5C) C(39A) O(4B) -14.2(7) . . .
O(4A) O(5C) C(39A) O(5A) -122.5(11) . . .
O(4A) O(5C) C(39A) O(5B) -132.3(9) . . .
O(4A) O(5C) C(39A) C(39B) 54(10) . . .
O(4A) O(5C) C(39A) C(40) 117.8(7) . . .
O(4A) O(5C) C(39B) O(4B) -18.1(10) . . .
O(4A) O(5C) C(39B) O(5A) -117(2) . . .
O(4A) O(5C) C(39B) O(5B) -125.9(16) . . .
O(4A) O(5C) C(39B) C(39A) -120(10) . . .
O(4A) O(5C) C(39B) C(40) 131(2) . . .
C(39A) O(5C) C(39B) O(4A) 120(10) . . .
C(39A) O(5C) C(39B) O(4B) 102(9) . . .
C(39A) O(5C) C(39B) O(5A) 3(3) . . .
C(39A) O(5C) C(39B) O(5B) -6(9) . . .
C(39A) O(5C) C(39B) C(40) -109(11) . . .
C(39B) O(5C) C(39A) O(4A) -54(10) . . .
C(39B) O(5C) C(39A) O(4B) -68(10) . . .
C(39B) O(5C) C(39A) O(5A) -177(4) . . .
C(39B) O(5C) C(39A) O(5B) 174(10) . . .
C(39B) O(5C) C(39A) C(40) 64(10) . . .
Zn(1) N(1) C(25) C(26) -176.1(2) . . .
Zn(1) N(1) C(25) C(24) 3.8(4) . . 7_556
Zn(1) N(1) C(28) C(3) -4.1(3) . . .
Zn(1) N(1) C(28) C(29) 177.5(2) . . .
C(25) N(1) C(28) C(3) 175.6(2) . . .
C(25) N(1) C(28) C(29) -2.8(4) . . .
C(28) N(1) C(25) C(26) 4.2(4) . . .
C(28) N(1) C(25) C(24) -175.9(2) . . 7_556
Zn(1) N(2) C(3) C(2) -178.4(2) . . .
Zn(1) N(2) C(3) C(28) 1.0(3) . . .
Zn(1) N(2) C(6) C(5) 178.5(2) . . .
Zn(1) N(2) C(6) C(7) -0.8(4) . . .
C(3) N(2) C(6) C(5) 2.9(4) . . .
C(3) N(2) C(6) C(7) -176.5(2) . . .
C(6) N(2) C(3) C(2) -1.9(4) . . .
C(6) N(2) C(3) C(28) 177.5(2) . . .
C(2) C(1) C(30) C(29) 0.6(5) . . .
C(30) C(1) C(2) C(3) -0.0(4) . . .
C(30) C(1) C(2) C(4) 179.5(3) . . .
C(1) C(2) C(3) N(2) 179.1(2) . . .
C(1) C(2) C(3) C(28) -0.3(4) . . .
C(1) C(2) C(4) C(5) -177.7(3) . . .
C(3) C(2) C(4) C(5) 1.9(4) . . .
C(4) C(2) C(3) N(2) -0.5(4) . . .
C(4) C(2) C(3) C(28) -179.9(2) . . .
N(2) C(3) C(28) N(1) 2.2(4) . . .
N(2) C(3) C(28) C(29) -179.3(2) . . .
C(2) C(3) C(28) N(1) -178.4(2) . . .
C(2) C(3) C(28) C(29) 0.1(3) . . .
C(2) C(4) C(5) C(6) -1.0(4) . . .
C(4) C(5) C(6) N(2) -1.5(4) . . .
C(4) C(5) C(6) C(7) 177.8(2) . . .
N(2) C(6) C(7) C(8) 145.9(2) . . .
N(2) C(6) C(7) C(9) -35.0(4) . . .
C(5) C(6) C(7) C(8) -33.5(4) . . .
C(5) C(6) C(7) C(9) 145.7(3) . . .
C(6) C(7) C(8) C(10) 178.8(2) . . .
C(6) C(7) C(9) C(11) -178.2(2) . . .
C(8) C(7) C(9) C(11) 1.0(4) . . .
C(9) C(7) C(8) C(10) -0.4(4) . . .
C(7) C(8) C(10) C(12) -0.2(4) . . .
C(7) C(9) C(11) C(12) -0.9(4) . . .
C(8) C(10) C(12) C(11) 0.3(4) . . .
C(8) C(10) C(12) C(13) -178.0(2) . . .
C(9) C(11) C(12) C(10) 0.3(4) . . .
C(9) C(11) C(12) C(13) 178.6(2) . . .
C(10) C(12) C(13) C(14) 27.9(4) . . .
C(10) C(12) C(13) C(16) -152.9(3) . . .
C(11) C(12) C(13) C(14) -150.3(3) . . .
C(11) C(12) C(13) C(16) 28.9(4) . . .
C(12) C(13) C(14) C(15) 178.0(2) . . .
C(12) C(13) C(16) C(18) -179.1(2) . . .
C(14) C(13) C(16) C(18) 0.2(3) . . .
C(16) C(13) C(14) C(15) -1.3(4) . . .
C(13) C(14) C(15) O(1) -177.9(2) . . .
C(13) C(14) C(15) C(17) 1.4(4) . . .
O(1) C(15) C(17) C(18) 178.9(2) . . .
C(14) C(15) C(17) C(18) -0.5(4) . . .
C(13) C(16) C(18) C(17) 0.7(4) . . .
C(13) C(16) C(18) C(19) 179.5(2) . . .
C(15) C(17) C(18) C(16) -0.6(4) . . .
C(15) C(17) C(18) C(19) -179.4(2) . . .
C(16) C(18) C(19) C(20) -38.8(4) . . .
C(16) C(18) C(19) C(21) 141.3(3) . . .
C(17) C(18) C(19) C(20) 140.0(3) . . .
C(17) C(18) C(19) C(21) -39.9(4) . . .
C(18) C(19) C(20) C(22) 178.9(2) . . .
C(18) C(19) C(21) C(23) -179.4(2) . . .
C(20) C(19) C(21) C(23) 0.7(4) . . .
C(21) C(19) C(20) C(22) -1.2(4) . . .
C(19) C(20) C(22) C(24) 0.9(4) . . .
C(19) C(21) C(23) C(24) 0.1(3) . . .
C(20) C(22) C(24) C(23) -0.0(3) . . .
C(20) C(22) C(24) C(25) 178.7(2) . . 7_556
C(21) C(23) C(24) C(22) -0.4(4) . . .
C(21) C(23) C(24) C(25) -179.2(2) . . 7_556
C(22) C(24) C(25) N(1) 42.1(4) . 7_556 7_556
C(22) C(24) C(25) C(26) -137.8(3) . 7_556 7_556
C(23) C(24) C(25) N(1) -139.1(3) . 7_556 7_556
C(23) C(24) C(25) C(26) 41.0(4) . 7_556 7_556
N(1) C(25) C(26) C(27) -2.1(4) . . .
C(24) C(25) C(26) C(27) 178.0(2) 7_556 . .
C(25) C(26) C(27) C(29) -1.5(4) . . .
C(26) C(27) C(29) C(28) 2.8(4) . . .
C(26) C(27) C(29) C(30) -176.8(3) . . .
N(1) C(28) C(29) C(27) -0.7(4) . . .
N(1) C(28) C(29) C(30) 178.9(2) . . .
C(3) C(28) C(29) C(27) -179.1(2) . . .
C(3) C(28) C(29) C(30) 0.5(4) . . .
C(27) C(29) C(30) C(1) 178.7(3) . . .
C(28) C(29) C(30) C(1) -0.8(4) . . .
O(1) C(31) C(32) C(33) 179.4(2) . . .
C(31) C(32) C(33) C(34A) -173.5(3) . . .
C(31) C(32) C(33) C(34B) 152.5(6) . . .
C(32) C(33) C(34A) C(34B) -120.2(9) . . .
C(32) C(33) C(34A) C(35A) -174.9(6) . . .
C(32) C(33) C(34B) C(34A) 74.9(9) . . .
C(32) C(33) C(34B) C(35A) 139.8(8) . . .
C(32) C(33) C(34B) C(35B) 177.2(10) . . .
C(34A) C(33) C(34B) C(35A) 64.9(10) . . .
C(34A) C(33) C(34B) C(35B) 102.3(15) . . .
C(34B) C(33) C(34A) C(35A) -54.7(10) . . .
C(33) C(34A) C(34B) C(35A) -127.7(7) . . .
C(33) C(34A) C(34B) C(35B) -118.3(12) . . .
C(33) C(34A) C(35A) C(34B) 53.5(10) . . .
C(33) C(34A) C(35A) C(35B) 36.0(19) . . .
C(33) C(34A) C(35A) C(36A) 65.5(12) . . .
C(33) C(34A) C(35A) C(36B) 103.2(11) . . .
C(34B) C(34A) C(35A) C(35B) -17.6(19) . . .
C(34B) C(34A) C(35A) C(36A) 12.0(13) . . .
C(34B) C(34A) C(35A) C(36B) 49.6(14) . . .
C(35A) C(34A) C(34B) C(33) 127.7(7) . . .
C(35A) C(34A) C(34B) C(35B) 9.4(10) . . .
C(33) C(34B) C(35A) C(34A) -66.4(10) . . .
C(33) C(34B) C(35A) C(35B) 96.3(18) . . .
C(33) C(34B) C(35A) C(36A) 124.7(11) . . .
C(33) C(34B) C(35A) C(36B) 150.7(9) . . .
C(33) C(34B) C(35B) C(35A) -103.5(17) . . .
C(33) C(34B) C(35B) C(36A) 134.3(18) . . .
C(33) C(34B) C(35B) C(36B) 174.6(11) . . .
C(34A) C(34B) C(35A) C(35B) 162.7(19) . . .
C(34A) C(34B) C(35A) C(36A) -168.9(12) . . .
C(34A) C(34B) C(35A) C(36B) -142.9(11) . . .
C(34A) C(34B) C(35B) C(35A) -17.5(19) . . .
C(34A) C(34B) C(35B) C(36A) -140(2) . . .
C(34A) C(34B) C(35B) C(36B) -99.4(16) . . .
C(35A) C(34B) C(35B) C(36A) -122(2) . . .
C(35A) C(34B) C(35B) C(36B) -81.9(19) . . .
C(35B) C(34B) C(35A) C(34A) -162.7(19) . . .
C(35B) C(34B) C(35A) C(36A) 28.4(15) . . .
C(35B) C(34B) C(35A) C(36B) 54.4(15) . . .
C(34A) C(35A) C(35B) C(34B) 10.1(10) . . .
C(34A) C(35A) C(35B) C(36A) 108(2) . . .
C(34A) C(35A) C(35B) C(36B) 126.7(10) . . .
C(34A) C(35A) C(36A) C(35B) -82(2) . . .
C(34A) C(35A) C(36A) C(36B) 126.2(12) . . .
C(34A) C(35A) C(36B) C(35B) -89.6(17) . . .
C(34A) C(35A) C(36B) C(36A) -74.6(15) . . .
C(34B) C(35A) C(35B) C(36A) 98(2) . . .
C(34B) C(35A) C(35B) C(36B) 116.6(10) . . .
C(34B) C(35A) C(36A) C(35B) -76(2) . . .
C(34B) C(35A) C(36A) C(36B) 132.9(12) . . .
C(34B) C(35A) C(36B) C(35B) -63.4(15) . . .
C(34B) C(35A) C(36B) C(36A) -48.4(13) . . .
C(35B) C(35A) C(36A) C(36B) -151(2) . . .
C(36A) C(35A) C(35B) C(34B) -98(2) . . .
C(36A) C(35A) C(35B) C(36B) 18.4(18) . . .
C(35B) C(35A) C(36B) C(36A) 15.0(16) . . .
C(36B) C(35A) C(35B) C(34B) -116.6(10) . . .
C(36B) C(35A) C(35B) C(36A) -18.4(18) . . .
C(36A) C(35A) C(36B) C(35B) -15.0(16) . . .
C(36B) C(35A) C(36A) C(35B) 151(2) . . .
C(34B) C(35B) C(36A) C(35A) 80(2) . . .
C(34B) C(35B) C(36A) C(36B) 110.7(17) . . .
C(34B) C(35B) C(36B) C(35A) 71.2(15) . . .
C(34B) C(35B) C(36B) C(36A) -84(2) . . .
C(35A) C(35B) C(36A) C(36B) 30(3) . . .
C(35A) C(35B) C(36B) C(36A) -155(2) . . .
C(36A) C(35B) C(36B) C(35A) 155(2) . . .
C(36B) C(35B) C(36A) C(35A) -30(3) . . .
C(35A) C(36A) C(36B) C(35B) 13.3(14) . . .
C(35B) C(36A) C(36B) C(35A) -13.3(14) . . .
O(2) C(37) C(38) F(1A) 151.4(6) . . .
O(2) C(37) C(38) F(1B) 177.8(9) . . .
O(2) C(37) C(38) F(1C) 124.8(15) . . .
O(2) C(37) C(38) F(2A) -93.0(9) . . .
O(2) C(37) C(38) F(2B) -58.7(10) . . .
O(2) C(37) C(38) F(2C) -121.6(11) . . .
O(2) C(37) C(38) F(3A) 31.7(8) . . .
O(2) C(37) C(38) F(3B) 55.9(8) . . .
O(2) C(37) C(38) F(3C) -0.1(18) . . .
O(3) C(37) C(38) F(1A) -29.6(7) . . .
O(3) C(37) C(38) F(1B) -3.1(10) . . .
O(3) C(37) C(38) F(1C) -56.1(16) . . .
O(3) C(37) C(38) F(2A) 86.1(9) . . .
O(3) C(37) C(38) F(2B) 120.4(10) . . .
O(3) C(37) C(38) F(2C) 57.4(11) . . .
O(3) C(37) C(38) F(3A) -149.3(7) . . .
O(3) C(37) C(38) F(3B) -125.0(7) . . .
O(3) C(37) C(38) F(3C) 179.0(18) . . .
O(4A) C(39A) C(39B) O(4B) 8.5(12) . . .
O(4A) C(39A) C(39B) O(5A) 116(2) . . .
O(4A) C(39A) C(39B) O(5B) 126.0(13) . . .
O(4A) C(39A) C(39B) O(5C) 120(10) . . .
O(4A) C(39A) C(39B) C(40) -124.0(12) . . .
O(4A) C(39A) C(40) F(4A) -137.7(9) . . .
O(4A) C(39A) C(40) F(4B) -172.1(8) . . .
O(4A) C(39A) C(40) F(5A) 124.7(10) . . .
O(4A) C(39A) C(40) F(5B) 72.7(10) . . .
O(4A) C(39A) C(40) F(6A) -22.9(17) . . .
O(4A) C(39A) C(40) F(6B) -40.8(11) . . .
O(4A) C(39A) C(40) C(39B) 52(2) . . .
O(4B) C(39A) C(39B) O(4A) -8.5(12) . . .
O(4B) C(39A) C(39B) O(5A) 107(2) . . .
O(4B) C(39A) C(39B) O(5B) 117.5(10) . . .
O(4B) C(39A) C(39B) O(5C) 111(9) . . .
O(4B) C(39A) C(39B) C(40) -132.5(9) . . .
O(4B) C(39A) C(40) F(4A) -108.4(13) . . .
O(4B) C(39A) C(40) F(4B) -142.7(12) . . .
O(4B) C(39A) C(40) F(5A) 154.0(13) . . .
O(4B) C(39A) C(40) F(5B) 102.0(13) . . .
O(4B) C(39A) C(40) F(6A) 6(2) . . .
O(4B) C(39A) C(40) F(6B) -11.5(15) . . .
O(4B) C(39A) C(40) C(39B) 81(2) . . .
O(5A) C(39A) C(39B) O(4A) -116(2) . . .
O(5A) C(39A) C(39B) O(4B) -107(2) . . .
O(5A) C(39A) C(39B) O(5B) 10(2) . . .
O(5A) C(39A) C(39B) O(5C) 4(5) . . .
O(5A) C(39A) C(39B) C(40) 120(2) . . .
O(5A) C(39A) C(40) F(4A) 29.7(9) . . .
O(5A) C(39A) C(40) F(4B) -4.7(13) . . .
O(5A) C(39A) C(40) F(5A) -67.9(12) . . .
O(5A) C(39A) C(40) F(5B) -119.9(9) . . .
O(5A) C(39A) C(40) F(6A) 144.5(15) . . .
O(5A) C(39A) C(40) F(6B) 126.6(8) . . .
O(5A) C(39A) C(40) C(39B) -140(2) . . .
O(5B) C(39A) C(39B) O(4A) -126.0(13) . . .
O(5B) C(39A) C(39B) O(4B) -117.5(10) . . .
O(5B) C(39A) C(39B) O(5A) -10(2) . . .
O(5B) C(39A) C(39B) O(5C) -6(9) . . .
O(5B) C(39A) C(39B) C(40) 110.0(8) . . .
O(5B) C(39A) C(40) F(4A) 81.0(12) . . .
O(5B) C(39A) C(40) F(4B) 46.7(15) . . .
O(5B) C(39A) C(40) F(5A) -16.6(15) . . .
O(5B) C(39A) C(40) F(5B) -68.6(12) . . .
O(5B) C(39A) C(40) F(6A) -164.1(17) . . .
O(5B) C(39A) C(40) F(6B) 177.9(11) . . .
O(5B) C(39A) C(40) C(39B) -89(2) . . .
O(5C) C(39A) C(39B) O(4A) -120(10) . . .
O(5C) C(39A) C(39B) O(4B) -111(9) . . .
O(5C) C(39A) C(39B) O(5A) -4(5) . . .
O(5C) C(39A) C(39B) O(5B) 6(9) . . .
O(5C) C(39A) C(39B) C(40) 116(9) . . .
O(5C) C(39A) C(40) F(4A) 157.7(7) . . .
O(5C) C(39A) C(40) F(4B) 123.4(9) . . .
O(5C) C(39A) C(40) F(5A) 60.1(10) . . .
O(5C) C(39A) C(40) F(5B) 8.1(8) . . .
O(5C) C(39A) C(40) F(6A) -87.4(15) . . .
O(5C) C(39A) C(40) F(6B) -105.4(8) . . .
O(5C) C(39A) C(40) C(39B) -12(2) . . .
C(39B) C(39A) C(40) F(4A) 170(2) . . .
C(39B) C(39A) C(40) F(4B) 136(2) . . .
C(39B) C(39A) C(40) F(5A) 73(2) . . .
C(39B) C(39A) C(40) F(5B) 21(2) . . .
C(39B) C(39A) C(40) F(6A) -75(2) . . .
C(39B) C(39A) C(40) F(6B) -93(2) . . .
C(40) C(39A) C(39B) O(4A) 124.0(12) . . .
C(40) C(39A) C(39B) O(4B) 132.5(9) . . .
C(40) C(39A) C(39B) O(5A) -120(2) . . .
C(40) C(39A) C(39B) O(5B) -110.0(8) . . .
C(40) C(39A) C(39B) O(5C) -116(9) . . .
O(4A) C(39B) C(40) F(4A) -96.6(16) . . .
O(4A) C(39B) C(40) F(4B) -143.8(14) . . .
O(4A) C(39B) C(40) F(5A) 156.7(14) . . .
O(4A) C(39B) C(40) F(5B) 113.1(15) . . .
O(4A) C(39B) C(40) F(6A) 28(2) . . .
O(4A) C(39B) C(40) F(6B) 9.7(18) . . .
O(4A) C(39B) C(40) C(39A) -86(2) . . .
O(4B) C(39B) C(40) F(4A) -62.0(18) . . .
O(4B) C(39B) C(40) F(4B) -109.1(18) . . .
O(4B) C(39B) C(40) F(5A) -168.7(14) . . .
O(4B) C(39B) C(40) F(5B) 147.8(16) . . .
O(4B) C(39B) C(40) F(6A) 62(2) . . .
O(4B) C(39B) C(40) F(6B) 44.3(18) . . .
O(4B) C(39B) C(40) C(39A) -51.8(17) . . .
O(5A) C(39B) C(40) F(4A) 15.9(9) . . .
O(5A) C(39B) C(40) F(4B) -31.2(14) . . .
O(5A) C(39B) C(40) F(5A) -90.8(8) . . .
O(5A) C(39B) C(40) F(5B) -134.4(8) . . .
O(5A) C(39B) C(40) F(6A) 140.4(13) . . .
O(5A) C(39B) C(40) F(6B) 122.2(8) . . .
O(5A) C(39B) C(40) C(39A) 26.1(19) . . .
O(5B) C(39B) C(40) F(4A) 51.9(13) . . .
O(5B) C(39B) C(40) F(4B) 4.7(17) . . .
O(5B) C(39B) C(40) F(5A) -54.8(14) . . .
O(5B) C(39B) C(40) F(5B) -98.4(12) . . .
O(5B) C(39B) C(40) F(6A) 176.3(15) . . .
O(5B) C(39B) C(40) F(6B) 158.2(11) . . .
O(5B) C(39B) C(40) C(39A) 62(2) . . .
O(5C) C(39B) C(40) F(4A) 149.7(17) . . .
O(5C) C(39B) C(40) F(4B) 102.6(19) . . .
O(5C) C(39B) C(40) F(5A) 43(2) . . .
O(5C) C(39B) C(40) F(5B) -0.5(12) . . .
O(5C) C(39B) C(40) F(6A) -86(2) . . .
O(5C) C(39B) C(40) F(6B) -104.0(18) . . .
O(5C) C(39B) C(40) C(39A) 160(4) . . .
C(39A) C(39B) C(40) F(4A) -10(2) . . .
C(39A) C(39B) C(40) F(4B) -57(2) . . .
C(39A) C(39B) C(40) F(5A) -117(2) . . .
C(39A) C(39B) C(40) F(5B) -160(2) . . .
C(39A) C(39B) C(40) F(6A) 114(2) . . .
C(39A) C(39B) C(40) F(6B) 96(2) . . .
Cl(1) C(41) C(41) Cl(2) 49(2) . 7_556 7_556
Cl(1) C(41) C(41) Cl(3) 3.2(10) . 7_556 7_556
Cl(1) C(41) C(41) Cl(3) -176.8(18) . 7_556 .
Cl(2) C(41) C(41) Cl(1) -49(2) . 7_556 7_556
Cl(2) C(41) C(41) Cl(3) 134(3) . 7_556 7_556
Cl(2) C(41) C(41) Cl(3) -46(2) . 7_556 .
Cl(3) C(41) C(41) Cl(1) -3.2(10) . 7_556 7_556
Cl(3) C(41) C(41) Cl(2) -134(3) . 7_556 7_556
Cl(3) C(41) C(41) Cl(1) 176.8(18) 7_556 7_556 7_556
Cl(3) C(41) C(41) Cl(2) 46(2) 7_556 7_556 7_556
